data_4117728
loop_
_publ_author_name
'Takahiro Nishimura'
'Akira Noishiki'
'Gavin Chit Tsui'
'Tamio Hayashi'

_publ_section_title
;
 Asymmetric Synthesis of (Triaryl)methylamines by Rhodium-Catalyzed
 Addition of Arylboroxines to Cyclic N-Sulfonyl Ketimines
;
_journal_name_full 'Journal of the American Chemical Society'
_journal_page_first 5056
_journal_page_last 5059
_journal_paper_doi 10.1021/ja300697c
_journal_volume 134
_journal_year 2012
_chemical_formula_moiety 'C19 H14 F N O2 S '
_chemical_formula_sum 'C19 H14 F N O2 S'
_chemical_formula_weight 339.38
_space_group_IT_number 1
_symmetry_cell_setting triclinic
_symmetry_Int_Tables_number 1
_symmetry_space_group_name_Hall 'P 1'
_symmetry_space_group_name_H-M 'P 1'
_cell_angle_alpha 91.4581(15)
_cell_angle_beta 102.3722(15)
_cell_angle_gamma 112.5719(14)
_cell_formula_units_Z 4
_cell_length_a 9.8884(2)
_cell_length_b 12.4534(3)
_cell_length_c 14.2131(3)
_cell_measurement_reflns_used 15335
_cell_measurement_temperature 93.1
_cell_measurement_theta_max 68.2
_cell_measurement_theta_min 3.2
_cell_volume 1567.36(6)
_computing_cell_refinement PROCESS-AUTO
_computing_data_collection PROCESS-AUTO
_computing_data_reduction CrystalStructure
_computing_publication_material 'CrystalStructure 3.8'
_computing_structure_refinement SHELXL
_computing_structure_solution SIR2004
_diffrn_ambient_temperature 93(2)
_diffrn_detector_area_resol_mean 10.00
_diffrn_measured_fraction_theta_full 0.968
_diffrn_measured_fraction_theta_max 0.968
_diffrn_measurement_device_type 'Rigaku RAXIS-RAPID'
_diffrn_measurement_method \w
_diffrn_radiation_type 'Cu K\a'
_diffrn_radiation_wavelength 1.54187
_diffrn_reflns_av_R_equivalents 0.045
_diffrn_reflns_limit_h_max 11
_diffrn_reflns_limit_h_min -11
_diffrn_reflns_limit_k_max 14
_diffrn_reflns_limit_k_min -14
_diffrn_reflns_limit_l_max 16
_diffrn_reflns_limit_l_min -16
_diffrn_reflns_number 16504
_diffrn_reflns_theta_full 68.23
_diffrn_reflns_theta_max 68.23
_exptl_absorpt_coefficient_mu 2.033
_exptl_absorpt_correction_T_max 0.737
_exptl_absorpt_correction_T_min 0.555
_exptl_absorpt_correction_type multi-scan
_exptl_absorpt_process_details
;
    Higashi, T. (1995). Program for Absorption Correction.
    Rigaku Corporation, Tokyo, Japan.
;
_exptl_crystal_colour colorless
_exptl_crystal_density_diffrn 1.438
_exptl_crystal_description prism
_exptl_crystal_F_000 704.00
_exptl_crystal_size_max 0.30
_exptl_crystal_size_mid 0.30
_exptl_crystal_size_min 0.15
_refine_diff_density_max 0.34
_refine_diff_density_min -0.57
_refine_ls_abs_structure_details 'Flack, H. D. (1983), Acta Cryst. A39, 876-881.  3594 Friedel Pairs'
_refine_ls_abs_structure_Flack 0.02(2)
_refine_ls_extinction_method none
_refine_ls_goodness_of_fit_ref 1.144
_refine_ls_hydrogen_treatment refall
_refine_ls_number_parameters 882
_refine_ls_number_reflns 9123
_refine_ls_R_factor_gt 0.0464
_refine_ls_shift/su_max 0.0000
_refine_ls_structure_factor_coef Fsqd
_refine_ls_weighting_details 'w = 1/[\s^2^(Fo^2^)+(0.0553P)^2^+0.9928P] where P=(Fo^2^+2Fc^2^)/3'
_refine_ls_weighting_scheme calc
_refine_ls_wR_factor_ref 0.1447
_reflns_number_gt 7787
_reflns_number_total 9123
_reflns_threshold_expression F^2^>2.0\s(F^2^)
_cod_data_source_file ja300697c_si_002.cif
_cod_data_source_block '_3au'
_cod_original_cell_volume 1567.37(6)
_cod_original_formula_sum 'C19 H14 F N O2 S '
_cod_database_code 4117728

loop_
_symmetry_equiv_pos_site_id
_symmetry_equiv_pos_as_xyz
1 +X,+Y,+Z

loop_
_atom_site_label
_atom_site_type_symbol
_atom_site_fract_x
_atom_site_fract_y
_atom_site_fract_z
_atom_site_U_iso_or_equiv
_atom_site_adp_type
_atom_site_occupancy
_atom_site_symmetry_multiplicity
_atom_site_calc_flag
_atom_site_refinement_flags
S(1) S 0.19589(14) 0.06519(11) 0.41620(10) 0.0278(3) Uani 1.00 1 d .
S(2) S 0.13088(14) 0.57922(12) 0.79207(9) 0.0287(3) Uani 1.00 1 d .
S(3) S 0.52766(14) 1.08397(12) 1.27855(10) 0.0288(3) Uani 1.00 1 d .
S(4) S 0.57293(14) 0.56633(12) 0.90175(10) 0.0290(3) Uani 1.00 1 d .
F(1) F 0.0155(3) 0.4605(2) 1.1805(2) 0.0488(8) Uani 1.00 1 d .
F(2) F 0.7928(3) 0.8527(2) 1.4048(2) 0.0405(7) Uani 1.00 1 d .
F(3) F 0.7692(3) 0.9737(2) 0.6323(2) 0.0432(7) Uani 1.00 1 d .
F(4) F 0.7152(3) 0.0665(2) 0.8672(2) 0.0446(7) Uani 1.00 1 d .
O(1) O 0.1581(4) -0.0563(3) 0.4251(3) 0.0347(10) Uani 1.00 1 d .
O(2) O 0.1561(4) 0.0907(4) 0.3179(3) 0.0374(10) Uani 1.00 1 d .
O(3) O 0.0113(4) 0.4759(3) 0.8078(3) 0.0398(11) Uani 1.00 1 d .
O(4) O 0.2508(4) 0.6383(3) 0.8782(2) 0.0356(10) Uani 1.00 1 d .
O(5) O 0.5543(5) 1.0468(4) 1.3736(3) 0.0419(11) Uani 1.00 1 d .
O(6) O 0.5769(4) 1.2081(3) 1.2767(3) 0.0352(10) Uani 1.00 1 d .
O(7) O 0.6926(4) 0.6705(3) 0.8880(3) 0.0405(11) Uani 1.00 1 d .
O(8) O 0.4541(4) 0.5077(3) 0.8155(3) 0.0353(10) Uani 1.00 1 d .
N(1) N 0.3729(5) 0.1437(4) 0.4673(3) 0.0305(11) Uani 1.00 1 d .
N(2) N 0.1978(5) 0.5522(4) 0.7031(3) 0.0259(11) Uani 1.00 1 d .
N(3) N 0.3538(6) 1.0135(5) 1.2185(4) 0.0365(14) Uani 1.00 1 d .
N(4) N 0.5040(6) 0.5916(4) 0.9915(3) 0.0276(11) Uani 1.00 1 d .
C(1) C 0.5063(6) 0.6543(5) 1.2058(4) 0.0315(14) Uani 1.00 1 d .
C(2) C 0.3220(6) 0.9335(5) 1.1317(4) 0.0294(13) Uani 1.00 1 d .
C(3) C 0.0657(6) 0.7744(5) 0.5902(4) 0.0319(14) Uani 1.00 1 d .
C(4) C 0.4916(6) 0.3515(5) 0.5421(4) 0.0284(13) Uani 1.00 1 d .
C(5) C 0.2470(6) 0.2109(5) 0.5653(4) 0.0268(13) Uani 1.00 1 d .
C(6) C 0.6638(6) 0.8996(5) 1.0658(5) 0.0372(15) Uani 1.00 1 d .
C(7) C 0.5218(7) 0.8573(5) 0.5425(4) 0.0359(15) Uani 1.00 1 d .
C(8) C 0.6221(6) 0.5551(5) 0.6090(4) 0.0327(14) Uani 1.00 1 d .
C(9) C 0.6018(6) 0.4505(5) 1.0478(4) 0.0277(13) Uani 1.00 1 d .
C(10) C 0.1159(6) 0.5420(5) 0.5275(4) 0.0250(12) Uani 1.00 1 d .
C(11) C 0.5964(6) 1.0196(4) 1.2006(4) 0.0279(13) Uani 1.00 1 d .
C(12) C 0.6055(6) 0.8400(5) 0.7119(4) 0.0302(13) Uani 1.00 1 d .
C(13) C 0.6384(6) 0.4681(5) 0.9599(4) 0.0281(13) Uani 1.00 1 d .
C(14) C 0.0838(6) 0.5737(5) 1.1695(4) 0.0347(15) Uani 1.00 1 d .
C(15) C 0.6323(6) 0.5869(5) 0.5177(4) 0.0337(14) Uani 1.00 1 d .
C(16) C 0.5886(6) 0.6043(5) 1.1648(4) 0.0292(14) Uani 1.00 1 d .
C(17) C 0.5743(6) 0.5022(5) 0.4391(4) 0.0355(15) Uani 1.00 1 d .
C(18) C 0.0970(6) 0.6032(5) 1.0783(4) 0.0309(14) Uani 1.00 1 d .
C(19) C 0.0998(6) 0.2988(5) 0.9912(5) 0.0375(15) Uani 1.00 1 d .
C(20) C 0.2305(6) 0.8070(5) 1.1474(4) 0.0291(13) Uani 1.00 1 d .
C(21) C 0.4854(7) 0.0570(5) 0.7694(5) 0.0418(16) Uani 1.00 1 d .
C(22) C 0.0749(7) 0.2501(5) 1.0737(5) 0.0384(16) Uani 1.00 1 d .
C(23) C 0.5109(6) 0.5188(5) 1.0719(4) 0.0273(13) Uani 1.00 1 d .
C(24) C 0.4103(6) 0.0977(5) 0.6936(4) 0.0363(15) Uani 1.00 1 d .
C(25) C 0.7425(6) 0.6404(5) 1.2076(4) 0.0302(13) Uani 1.00 1 d .
C(26) C 0.6315(6) 0.8888(5) 0.6284(4) 0.0341(15) Uani 1.00 1 d .
C(27) C 0.1260(6) 0.4092(5) 0.4053(4) 0.0331(14) Uani 1.00 1 d .
C(28) C 0.7788(7) 0.9731(5) 1.1422(4) 0.0350(14) Uani 1.00 1 d .
C(29) C 0.0664(7) 0.2561(5) 0.6256(4) 0.0352(15) Uani 1.00 1 d .
C(30) C 0.6391(6) 0.3699(5) 1.1023(4) 0.0316(14) Uani 1.00 1 d .
C(31) C 0.2411(6) 0.9735(5) 1.0437(4) 0.0307(13) Uani 1.00 1 d .
C(32) C 0.1034(6) 0.6942(5) 0.6453(4) 0.0268(13) Uani 1.00 1 d .
C(33) C 0.1692(6) 0.7190(5) 1.0669(4) 0.0310(14) Uani 1.00 1 d .
C(34) C 0.7470(7) 0.3287(6) 0.9765(5) 0.0410(16) Uani 1.00 1 d .
C(35) C 0.7114(6) 0.4077(6) 0.9216(4) 0.0364(15) Uani 1.00 1 d .
C(36) C -0.0051(6) 0.8366(5) 0.6278(4) 0.0363(16) Uani 1.00 1 d .
C(37) C -0.0500(6) 0.1799(5) 0.5519(4) 0.0329(14) Uani 1.00 1 d .
C(38) C 0.1297(6) 0.1334(5) 0.4927(4) 0.0301(14) Uani 1.00 1 d .
C(39) C 0.3530(6) 0.4276(5) 1.0744(4) 0.0319(14) Uani 1.00 1 d .
C(40) C -0.0397(6) 0.8204(5) 0.7167(4) 0.0359(15) Uani 1.00 1 d .
C(41) C 0.5738(6) 0.7376(5) 1.2856(4) 0.0321(14) Uani 1.00 1 d .
C(42) C 0.3270(6) 0.3766(5) 1.1578(4) 0.0363(16) Uani 1.00 1 d .
C(43) C 0.6459(6) 0.2283(5) 0.6673(4) 0.0357(15) Uani 1.00 1 d .
C(44) C -0.0260(7) 0.3715(5) 0.3674(4) 0.0372(16) Uani 1.00 1 d .
C(45) C -0.0069(6) 0.7394(5) 0.7715(4) 0.0305(14) Uani 1.00 1 d .
C(46) C 0.2146(6) 0.2718(5) 0.6338(4) 0.0318(14) Uani 1.00 1 d .
C(47) C 0.4899(6) 0.1837(5) 0.6434(4) 0.0297(13) Uani 1.00 1 d .
C(48) C 0.3816(6) 0.7682(5) 0.5396(4) 0.0321(14) Uani 1.00 1 d .
C(49) C 0.7260(6) 0.7705(5) 1.3249(4) 0.0309(14) Uani 1.00 1 d .
C(50) C 0.1987(6) 0.4944(5) 0.4854(4) 0.0304(14) Uani 1.00 1 d .
C(51) C 0.4037(6) 0.2238(5) 0.5564(4) 0.0293(13) Uani 1.00 1 d .
C(52) C 0.3239(7) 1.0583(5) 0.9920(5) 0.0392(16) Uani 1.00 1 d .
C(53) C 0.1396(6) 0.6575(5) 1.2500(4) 0.0352(15) Uani 1.00 1 d .
C(54) C 0.6400(7) 0.1045(5) 0.7924(4) 0.0387(15) Uani 1.00 1 d .
C(55) C 0.0847(6) 0.9339(5) 1.0196(4) 0.0322(14) Uani 1.00 1 d .
C(56) C 0.1896(7) 0.2877(5) 1.1572(4) 0.0383(16) Uani 1.00 1 d .
C(57) C 0.7232(7) 0.1880(5) 0.7433(4) 0.0358(14) Uani 1.00 1 d .
C(58) C 0.4798(6) 0.9443(5) 1.1259(4) 0.0287(13) Uani 1.00 1 d .
C(59) C 0.7096(7) 0.3087(5) 1.0661(5) 0.0381(16) Uani 1.00 1 d .
C(60) C -0.0401(6) 0.5016(5) 0.4893(4) 0.0338(14) Uani 1.00 1 d .
C(61) C 0.5537(6) 0.4380(5) 0.6220(4) 0.0319(14) Uani 1.00 1 d .
C(62) C 0.0650(6) 0.6784(5) 0.7343(4) 0.0272(13) Uani 1.00 1 d .
C(63) C 0.0934(7) 1.0584(6) 0.8926(5) 0.0416(16) Uani 1.00 1 d .
C(64) C 0.2503(8) 1.0996(6) 0.9170(5) 0.0470(18) Uani 1.00 1 d .
C(65) C 0.0132(7) 0.9765(6) 0.9441(5) 0.0429(17) Uani 1.00 1 d .
C(66) C 0.2125(6) 0.7733(5) 1.2381(4) 0.0306(14) Uani 1.00 1 d .
C(67) C 0.2371(6) 0.3875(5) 0.9895(4) 0.0312(14) Uani 1.00 1 d .
C(68) C -0.0205(6) 0.1157(5) 0.4854(4) 0.0332(15) Uani 1.00 1 d .
C(69) C 0.8130(6) 0.7248(5) 1.2877(4) 0.0311(14) Uani 1.00 1 d .
C(70) C -0.1099(7) 0.4173(6) 0.4094(4) 0.0385(16) Uani 1.00 1 d .
C(71) C 0.4649(6) 0.7535(5) 0.7086(4) 0.0275(13) Uani 1.00 1 d .
C(72) C 0.5036(6) 0.3842(5) 0.4511(4) 0.0315(14) Uani 1.00 1 d .
C(73) C 0.3518(5) 0.7154(4) 0.6233(4) 0.0246(12) Uani 1.00 1 d .
C(74) C 0.5147(6) 0.8844(5) 1.0581(4) 0.0323(14) Uani 1.00 1 d .
C(75) C 0.1941(6) 0.6262(5) 0.6211(4) 0.0270(13) Uani 1.00 1 d .
C(76) C 0.7461(6) 1.0345(5) 1.2102(4) 0.0293(14) Uani 1.00 1 d .
H(1) H 0.6621 0.6136 0.6634 0.039 Uiso 1.00 1 c R
H(2) H 0.6793 0.6671 0.5092 0.040 Uiso 1.00 1 c R
H(3) H 0.5823 0.5241 0.3763 0.043 Uiso 1.00 1 c R
H(4) H 0.4308 -0.0019 0.8042 0.050 Uiso 1.00 1 c R
H(5) H 0.3031 0.0658 0.6762 0.044 Uiso 1.00 1 c R
H(6) H 0.0436 0.2988 0.6719 0.042 Uiso 1.00 1 c R
H(7) H -0.1507 0.1720 0.5474 0.040 Uiso 1.00 1 c R
H(8) H 0.7010 0.2865 0.6322 0.043 Uiso 1.00 1 c R
H(9) H 0.2928 0.3235 0.6855 0.038 Uiso 1.00 1 c R
H(10) H 0.8303 0.2180 0.7603 0.043 Uiso 1.00 1 c R
H(11) H 0.5491 0.4165 0.6853 0.038 Uiso 1.00 1 c R
H(12) H -0.0998 0.0610 0.4359 0.040 Uiso 1.00 1 c R
H(13) H 0.4636 0.3262 0.3965 0.038 Uiso 1.00 1 c R
H(14) H 0.7354 0.4206 0.8605 0.044 Uiso 1.00 1 c R
H(15) H 0.4014 0.6300 1.1778 0.038 Uiso 1.00 1 c R
H(16) H 0.7997 0.6066 1.1814 0.036 Uiso 1.00 1 c R
H(17) H 0.6158 0.3577 1.1636 0.038 Uiso 1.00 1 c R
H(18) H 0.7981 0.2867 0.9533 0.049 Uiso 1.00 1 c R
H(19) H 0.5173 0.7714 1.3127 0.039 Uiso 1.00 1 c R
H(20) H 0.7334 0.2523 1.1020 0.046 Uiso 1.00 1 c R
H(21) H 0.9180 0.7503 1.3160 0.037 Uiso 1.00 1 c R
H(22) H 0.0214 0.2715 0.9334 0.045 Uiso 1.00 1 c R
H(23) H -0.0206 0.1908 1.0738 0.046 Uiso 1.00 1 c R
H(24) H 0.4044 0.4031 1.2161 0.044 Uiso 1.00 1 c R
H(25) H 0.1741 0.2523 1.2145 0.046 Uiso 1.00 1 c R
H(26) H 0.2522 0.4206 0.9311 0.037 Uiso 1.00 1 c R
H(27) H 0.0878 0.7861 0.5285 0.038 Uiso 1.00 1 c R
H(28) H 0.5412 0.8953 0.4868 0.043 Uiso 1.00 1 c R
H(29) H 0.6823 0.8651 0.7705 0.036 Uiso 1.00 1 c R
H(30) H 0.1827 0.3768 0.3768 0.040 Uiso 1.00 1 c R
H(31) H -0.0303 0.8919 0.5912 0.044 Uiso 1.00 1 c R
H(32) H -0.0867 0.8654 0.7406 0.043 Uiso 1.00 1 c R
H(33) H -0.0742 0.3141 0.3122 0.045 Uiso 1.00 1 c R
H(34) H -0.0325 0.7262 0.8321 0.037 Uiso 1.00 1 c R
H(35) H 0.3056 0.7431 0.4805 0.039 Uiso 1.00 1 c R
H(36) H 0.3044 0.5201 0.5112 0.037 Uiso 1.00 1 c R
H(37) H -0.0981 0.5321 0.5182 0.041 Uiso 1.00 1 c R
H(38) H -0.2156 0.3907 0.3833 0.046 Uiso 1.00 1 c R
H(39) H 0.4454 0.7195 0.7659 0.033 Uiso 1.00 1 c R
H(40) H 0.6872 0.8593 1.0182 0.045 Uiso 1.00 1 c R
H(41) H 0.0568 0.5445 1.0242 0.037 Uiso 1.00 1 c R
H(42) H 0.8798 0.9811 1.1477 0.042 Uiso 1.00 1 c R
H(43) H 0.1781 0.7404 1.0041 0.037 Uiso 1.00 1 c R
H(44) H 0.4310 1.0875 1.0085 0.047 Uiso 1.00 1 c R
H(45) H 0.0267 0.8776 1.0548 0.039 Uiso 1.00 1 c R
H(46) H 0.0430 1.0867 0.8410 0.050 Uiso 1.00 1 c R
H(47) H 0.3073 1.1566 0.8819 0.056 Uiso 1.00 1 c R
H(48) H -0.0939 0.9482 0.9277 0.051 Uiso 1.00 1 c R
H(49) H 0.2512 0.8313 1.2928 0.037 Uiso 1.00 1 c R
H(50) H 0.4368 0.8327 1.0062 0.039 Uiso 1.00 1 c R
H(51) H 0.8238 1.0858 1.2623 0.035 Uiso 1.00 1 c R
H(52) H 0.1276 0.6353 1.3121 0.042 Uiso 1.00 1 c R
H(53) H 0.440(7) 0.100(6) 0.465(5) 0.07(2) Uiso 1.00 1 c .
H(54) H 0.287(8) 0.534(6) 0.729(5) 0.07(2) Uiso 1.00 1 c .
H(55) H 0.312(5) 1.038(4) 1.233(3) 0.000(12) Uiso 1.00 1 c .
H(56) H 0.431(6) 0.594(5) 0.970(4) 0.030(19) Uiso 1.00 1 c .

loop_
_atom_site_aniso_label
_atom_site_aniso_U_11
_atom_site_aniso_U_22
_atom_site_aniso_U_33
_atom_site_aniso_U_12
_atom_site_aniso_U_13
_atom_site_aniso_U_23
S(1) 0.0308(7) 0.0258(7) 0.0243(7) 0.0084(6) 0.0072(5) 0.0021(6)
S(2) 0.0293(7) 0.0346(8) 0.0241(7) 0.0137(6) 0.0082(5) 0.0048(6)
S(3) 0.0302(7) 0.0272(7) 0.0256(7) 0.0089(6) 0.0047(6) 0.0025(6)
S(4) 0.0301(7) 0.0338(8) 0.0235(7) 0.0130(6) 0.0067(5) 0.0051(6)
F(1) 0.0476(19) 0.0386(18) 0.0495(19) 0.0063(15) 0.0101(15) 0.0095(15)
F(2) 0.0392(16) 0.0360(16) 0.0339(15) 0.0064(13) 0.0021(13) -0.0090(13)
F(3) 0.0320(15) 0.0332(16) 0.064(2) 0.0092(13) 0.0180(14) 0.0122(15)
F(4) 0.0564(19) 0.0502(19) 0.0341(16) 0.0327(16) 0.0027(14) 0.0082(14)
O(1) 0.039(2) 0.026(2) 0.038(2) 0.0101(18) 0.0125(18) 0.0026(18)
O(2) 0.041(2) 0.050(2) 0.023(2) 0.020(2) 0.0084(18) 0.0000(19)
O(3) 0.039(2) 0.041(2) 0.044(2) 0.014(2) 0.019(2) 0.016(2)
O(4) 0.043(2) 0.049(2) 0.019(2) 0.025(2) 0.0050(18) -0.0023(19)
O(5) 0.054(2) 0.052(2) 0.032(2) 0.030(2) 0.018(2) 0.014(2)
O(6) 0.033(2) 0.026(2) 0.042(2) 0.0082(17) 0.0076(18) 0.0007(19)
O(7) 0.038(2) 0.040(2) 0.044(2) 0.011(2) 0.021(2) 0.012(2)
O(8) 0.043(2) 0.043(2) 0.025(2) 0.024(2) 0.0059(19) 0.001(2)
N(1) 0.031(2) 0.025(2) 0.031(2) 0.006(2) 0.009(2) -0.010(2)
N(2) 0.031(2) 0.028(2) 0.023(2) 0.014(2) 0.009(2) 0.002(2)
N(3) 0.031(2) 0.039(3) 0.042(3) 0.014(2) 0.017(2) -0.009(2)
N(4) 0.029(2) 0.036(3) 0.021(2) 0.017(2) 0.003(2) 0.002(2)
C(1) 0.030(3) 0.038(3) 0.024(3) 0.011(2) 0.006(2) 0.005(2)
C(2) 0.030(2) 0.028(3) 0.025(3) 0.005(2) 0.011(2) -0.006(2)
C(3) 0.033(3) 0.027(3) 0.032(3) 0.010(2) 0.005(2) 0.005(2)
C(4) 0.021(2) 0.031(3) 0.036(3) 0.012(2) 0.008(2) 0.007(2)
C(5) 0.030(2) 0.023(2) 0.027(3) 0.010(2) 0.008(2) 0.004(2)
C(6) 0.035(3) 0.035(3) 0.048(4) 0.014(2) 0.023(3) 0.009(3)
C(7) 0.045(3) 0.034(3) 0.035(3) 0.018(2) 0.017(2) 0.011(2)
C(8) 0.028(2) 0.026(3) 0.036(3) 0.010(2) -0.004(2) -0.007(2)
C(9) 0.028(2) 0.027(3) 0.024(3) 0.008(2) 0.003(2) -0.005(2)
C(10) 0.032(3) 0.022(2) 0.024(3) 0.014(2) 0.008(2) 0.004(2)
C(11) 0.037(3) 0.019(2) 0.030(3) 0.010(2) 0.014(2) -0.001(2)
C(12) 0.030(2) 0.028(3) 0.029(3) 0.011(2) 0.002(2) 0.002(2)
C(13) 0.025(2) 0.032(3) 0.024(3) 0.012(2) -0.002(2) -0.002(2)
C(14) 0.021(2) 0.030(3) 0.044(3) 0.003(2) 0.004(2) -0.001(2)
C(15) 0.031(3) 0.027(3) 0.040(3) 0.011(2) 0.006(2) 0.008(2)
C(16) 0.028(3) 0.029(3) 0.024(3) 0.008(2) -0.001(2) 0.002(2)
C(17) 0.034(3) 0.036(3) 0.032(3) 0.010(2) 0.005(2) 0.010(2)
C(18) 0.024(2) 0.037(3) 0.030(3) 0.009(2) 0.008(2) 0.002(2)
C(19) 0.027(3) 0.035(3) 0.045(4) 0.012(2) -0.001(2) -0.002(3)
C(20) 0.021(2) 0.034(3) 0.031(3) 0.009(2) 0.007(2) -0.002(2)
C(21) 0.051(3) 0.031(3) 0.046(3) 0.016(2) 0.018(3) 0.010(2)
C(22) 0.035(3) 0.026(3) 0.050(4) 0.004(2) 0.016(3) 0.004(3)
C(23) 0.033(3) 0.026(3) 0.021(3) 0.011(2) 0.004(2) -0.000(2)
C(24) 0.030(2) 0.036(3) 0.039(3) 0.010(2) 0.006(2) 0.007(2)
C(25) 0.025(2) 0.039(3) 0.027(3) 0.012(2) 0.008(2) -0.000(2)
C(26) 0.025(2) 0.027(3) 0.046(3) 0.003(2) 0.013(2) 0.003(2)
C(27) 0.038(3) 0.038(3) 0.028(3) 0.019(2) 0.009(2) 0.006(2)
C(28) 0.031(3) 0.035(3) 0.044(3) 0.014(2) 0.015(2) 0.009(3)
C(29) 0.042(3) 0.024(3) 0.035(3) 0.005(2) 0.018(2) -0.002(2)
C(30) 0.029(3) 0.031(3) 0.030(3) 0.010(2) 0.002(2) 0.002(2)
C(31) 0.029(2) 0.029(3) 0.034(3) 0.014(2) 0.004(2) -0.003(2)
C(32) 0.023(2) 0.027(3) 0.024(3) 0.006(2) 0.003(2) -0.002(2)
C(33) 0.029(2) 0.035(3) 0.028(3) 0.012(2) 0.008(2) -0.004(2)
C(34) 0.035(3) 0.047(4) 0.043(4) 0.023(3) 0.001(3) -0.006(3)
C(35) 0.035(3) 0.044(4) 0.030(3) 0.020(3) 0.004(2) -0.006(3)
C(36) 0.034(3) 0.029(3) 0.035(3) 0.005(2) -0.001(2) 0.001(2)
C(37) 0.030(2) 0.033(3) 0.041(3) 0.014(2) 0.017(2) 0.009(3)
C(38) 0.034(3) 0.025(3) 0.028(3) 0.010(2) 0.007(2) 0.008(2)
C(39) 0.028(2) 0.032(3) 0.035(3) 0.012(2) 0.007(2) 0.004(2)
C(40) 0.033(3) 0.031(3) 0.042(3) 0.019(2) -0.004(2) -0.007(3)
C(41) 0.033(3) 0.031(3) 0.034(3) 0.017(2) 0.004(2) 0.000(2)
C(42) 0.034(3) 0.035(3) 0.037(3) 0.015(2) 0.002(2) 0.010(3)
C(43) 0.031(3) 0.038(3) 0.041(3) 0.014(2) 0.014(2) 0.008(2)
C(44) 0.036(3) 0.033(3) 0.032(3) 0.007(2) 0.001(2) 0.001(2)
C(45) 0.027(3) 0.036(3) 0.029(3) 0.015(2) 0.007(2) -0.003(2)
C(46) 0.030(2) 0.023(3) 0.031(3) 0.001(2) 0.005(2) -0.002(2)
C(47) 0.036(3) 0.031(3) 0.024(3) 0.016(2) 0.007(2) 0.001(2)
C(48) 0.033(3) 0.037(3) 0.023(3) 0.011(2) 0.007(2) 0.003(2)
C(49) 0.038(3) 0.026(3) 0.027(3) 0.011(2) 0.008(2) 0.004(2)
C(50) 0.029(3) 0.033(3) 0.030(3) 0.013(2) 0.008(2) 0.003(2)
C(51) 0.028(2) 0.028(3) 0.031(3) 0.009(2) 0.008(2) 0.001(2)
C(52) 0.040(3) 0.033(3) 0.052(4) 0.019(2) 0.018(3) 0.008(3)
C(53) 0.023(2) 0.043(3) 0.035(3) 0.008(2) 0.007(2) 0.007(3)
C(54) 0.047(3) 0.039(3) 0.033(3) 0.024(3) 0.002(2) 0.004(2)
C(55) 0.034(3) 0.032(3) 0.033(3) 0.014(2) 0.009(2) 0.000(2)
C(56) 0.047(3) 0.031(3) 0.038(3) 0.012(2) 0.020(3) 0.004(2)
C(57) 0.036(3) 0.040(3) 0.042(3) 0.022(2) 0.018(2) 0.006(2)
C(58) 0.029(2) 0.027(3) 0.033(3) 0.012(2) 0.013(2) 0.002(2)
C(59) 0.037(3) 0.028(3) 0.048(4) 0.016(2) 0.003(3) 0.001(3)
C(60) 0.033(3) 0.033(3) 0.031(3) 0.014(2) 0.000(2) -0.003(2)
C(61) 0.026(2) 0.036(3) 0.033(3) 0.011(2) 0.009(2) 0.007(2)
C(62) 0.026(2) 0.031(3) 0.027(3) 0.016(2) 0.003(2) 0.002(2)
C(63) 0.056(4) 0.039(3) 0.035(3) 0.025(3) 0.011(3) 0.002(2)
C(64) 0.056(4) 0.041(3) 0.053(4) 0.022(3) 0.023(3) 0.016(3)
C(65) 0.037(3) 0.044(3) 0.050(4) 0.023(3) 0.005(3) -0.006(3)
C(66) 0.024(2) 0.037(3) 0.028(3) 0.011(2) 0.005(2) -0.003(2)
C(67) 0.035(3) 0.032(3) 0.028(3) 0.014(2) 0.008(2) 0.002(2)
C(68) 0.032(3) 0.028(3) 0.037(3) 0.008(2) 0.009(2) 0.011(3)
C(69) 0.022(2) 0.039(3) 0.028(3) 0.010(2) 0.002(2) -0.003(2)
C(70) 0.033(3) 0.044(4) 0.031(3) 0.010(2) 0.002(2) 0.003(3)
C(71) 0.027(2) 0.024(3) 0.031(3) 0.010(2) 0.005(2) 0.006(2)
C(72) 0.030(3) 0.033(3) 0.031(3) 0.012(2) 0.006(2) 0.004(2)
C(73) 0.026(2) 0.022(2) 0.027(3) 0.011(2) 0.006(2) 0.004(2)
C(74) 0.033(3) 0.028(3) 0.033(3) 0.008(2) 0.010(2) -0.006(2)
C(75) 0.027(2) 0.027(3) 0.022(3) 0.006(2) 0.005(2) 0.006(2)
C(76) 0.030(3) 0.024(3) 0.030(3) 0.008(2) 0.004(2) 0.004(2)

loop_
_atom_type_symbol
_atom_type_description
_atom_type_scat_dispersion_real
_atom_type_scat_dispersion_imag
_atom_type_scat_source
C C 0.018 0.009
;
International Tables for Crystallography
(1992, Vol. C, Tables 4.2.6.8 and 6.1.1.4)
;
H H 0.000 0.000
;
International Tables for Crystallography
(1992, Vol. C, Table 6.1.1.4)
;
F F 0.073 0.053
;
International Tables for Crystallography
(1992, Vol. C, Tables 4.2.6.8 and 6.1.1.4)
;
N N 0.031 0.018
;
International Tables for Crystallography
(1992, Vol. C, Tables 4.2.6.8 and 6.1.1.4)
;
O O 0.049 0.032
;
International Tables for Crystallography
(1992, Vol. C, Tables 4.2.6.8 and 6.1.1.4)
;
S S 0.333 0.557
;
International Tables for Crystallography
(1992, Vol. C, Tables 4.2.6.8 and 6.1.1.4)
;

loop_
_geom_angle_atom_site_label_1
_geom_angle_atom_site_label_2
_geom_angle_atom_site_label_3
_geom_angle
_geom_angle_publ_flag
O(1) S(1) O(2) 114.3(2) yes
O(1) S(1) N(1) 111.4(2) yes
O(1) S(1) C(38) 114.2(2) yes
O(2) S(1) N(1) 111.0(2) yes
O(2) S(1) C(38) 110.2(3) yes
N(1) S(1) C(38) 94.0(2) yes
O(3) S(2) O(4) 114.5(2) yes
O(3) S(2) N(2) 111.3(2) yes
O(3) S(2) C(62) 112.8(2) yes
O(4) S(2) N(2) 111.4(2) yes
O(4) S(2) C(62) 110.5(2) yes
N(2) S(2) C(62) 94.7(3) yes
O(5) S(3) O(6) 115.4(2) yes
O(5) S(3) N(3) 111.3(2) yes
O(5) S(3) C(11) 110.1(3) yes
O(6) S(3) N(3) 112.1(3) yes
O(6) S(3) C(11) 112.9(2) yes
N(3) S(3) C(11) 93.0(3) yes
O(7) S(4) O(8) 115.2(2) yes
O(7) S(4) N(4) 110.9(2) yes
O(7) S(4) C(13) 112.8(2) yes
O(8) S(4) N(4) 111.3(2) yes
O(8) S(4) C(13) 110.8(2) yes
N(4) S(4) C(13) 93.9(3) yes
S(1) N(1) C(51) 116.1(4) yes
S(2) N(2) C(75) 116.0(4) yes
S(3) N(3) C(2) 118.8(5) yes
S(4) N(4) C(23) 115.4(5) yes
C(16) C(1) C(41) 121.6(5) yes
N(3) C(2) C(20) 110.1(5) yes
N(3) C(2) C(31) 109.2(5) yes
N(3) C(2) C(58) 102.8(4) yes
C(20) C(2) C(31) 112.6(4) yes
C(20) C(2) C(58) 108.5(5) yes
C(31) C(2) C(58) 113.2(5) yes
C(32) C(3) C(36) 118.4(6) yes
C(51) C(4) C(61) 119.4(5) yes
C(51) C(4) C(72) 121.4(5) yes
C(61) C(4) C(72) 119.0(5) yes
C(38) C(5) C(46) 119.1(6) yes
C(38) C(5) C(51) 114.1(5) yes
C(46) C(5) C(51) 126.7(4) yes
C(28) C(6) C(74) 120.8(7) yes
C(26) C(7) C(48) 118.3(6) yes
C(15) C(8) C(61) 120.4(5) yes
C(13) C(9) C(23) 113.8(5) yes
C(13) C(9) C(30) 119.5(6) yes
C(23) C(9) C(30) 126.5(5) yes
C(50) C(10) C(60) 119.2(5) yes
C(50) C(10) C(75) 119.1(5) yes
C(60) C(10) C(75) 121.3(6) yes
S(3) C(11) C(58) 111.1(5) yes
S(3) C(11) C(76) 126.8(4) yes
C(58) C(11) C(76) 122.1(6) yes
C(26) C(12) C(71) 118.5(5) yes
S(4) C(13) C(9) 111.7(5) yes
S(4) C(13) C(35) 125.5(5) yes
C(9) C(13) C(35) 122.7(6) yes
F(1) C(14) C(18) 118.7(5) yes
F(1) C(14) C(53) 119.3(6) yes
C(18) C(14) C(53) 122.0(5) yes
C(8) C(15) C(17) 119.8(5) yes
C(1) C(16) C(23) 119.5(5) yes
C(1) C(16) C(25) 118.3(5) yes
C(23) C(16) C(25) 122.1(6) yes
C(15) C(17) C(72) 120.3(6) yes
C(14) C(18) C(33) 118.9(5) yes
C(22) C(19) C(67) 121.6(5) yes
C(2) C(20) C(33) 118.5(5) yes
C(2) C(20) C(66) 123.1(5) yes
C(33) C(20) C(66) 118.2(5) yes
C(24) C(21) C(54) 118.1(6) yes
C(19) C(22) C(56) 119.3(5) yes
N(4) C(23) C(9) 104.7(5) yes
N(4) C(23) C(16) 106.1(4) yes
N(4) C(23) C(39) 112.2(4) yes
C(9) C(23) C(16) 113.7(4) yes
C(9) C(23) C(39) 107.1(4) yes
C(16) C(23) C(39) 112.8(5) yes
C(21) C(24) C(47) 120.8(5) yes
C(16) C(25) C(69) 121.1(6) yes
F(3) C(26) C(7) 119.3(5) yes
F(3) C(26) C(12) 118.1(4) yes
C(7) C(26) C(12) 122.6(5) yes
C(44) C(27) C(50) 120.7(7) yes
C(6) C(28) C(76) 119.9(6) yes
C(37) C(29) C(46) 121.8(6) yes
C(9) C(30) C(59) 119.1(6) yes
C(2) C(31) C(52) 120.5(5) yes
C(2) C(31) C(55) 120.4(5) yes
C(52) C(31) C(55) 118.8(6) yes
C(3) C(32) C(62) 118.4(6) yes
C(3) C(32) C(75) 126.2(5) yes
C(62) C(32) C(75) 115.3(5) yes
C(18) C(33) C(20) 120.9(5) yes
C(35) C(34) C(59) 121.4(7) yes
C(13) C(35) C(34) 116.8(6) yes
C(3) C(36) C(40) 121.9(6) yes
C(29) C(37) C(68) 120.3(6) yes
S(1) C(38) C(5) 111.3(5) yes
S(1) C(38) C(68) 126.5(4) yes
C(5) C(38) C(68) 122.3(6) yes
C(23) C(39) C(42) 121.1(4) yes
C(23) C(39) C(67) 120.1(5) yes
C(42) C(39) C(67) 118.6(5) yes
C(36) C(40) C(45) 120.7(7) yes
C(1) C(41) C(49) 117.9(7) yes
C(39) C(42) C(56) 120.8(5) yes
C(47) C(43) C(57) 120.3(5) yes
C(27) C(44) C(70) 120.0(5) yes
C(40) C(45) C(62) 117.2(6) yes
C(5) C(46) C(29) 118.7(5) yes
C(24) C(47) C(43) 119.6(6) yes
C(24) C(47) C(51) 119.9(5) yes
C(43) C(47) C(51) 120.4(5) yes
C(7) C(48) C(73) 120.5(5) yes
F(2) C(49) C(41) 117.9(6) yes
F(2) C(49) C(69) 118.9(5) yes
C(41) C(49) C(69) 123.2(5) yes
C(10) C(50) C(27) 119.8(5) yes
N(1) C(51) C(4) 110.6(5) yes
N(1) C(51) C(5) 104.0(4) yes
N(1) C(51) C(47) 108.4(5) yes
C(4) C(51) C(5) 108.0(5) yes
C(4) C(51) C(47) 112.3(4) yes
C(5) C(51) C(47) 113.2(5) yes
C(31) C(52) C(64) 120.2(6) yes
C(14) C(53) C(66) 118.8(6) yes
F(4) C(54) C(21) 118.8(5) yes
F(4) C(54) C(57) 118.2(5) yes
C(21) C(54) C(57) 123.0(6) yes
C(31) C(55) C(65) 120.0(5) yes
C(22) C(56) C(42) 120.3(6) yes
C(43) C(57) C(54) 118.2(5) yes
C(2) C(58) C(11) 114.3(6) yes
C(2) C(58) C(74) 127.0(4) yes
C(11) C(58) C(74) 118.6(6) yes
C(30) C(59) C(34) 120.5(7) yes
C(10) C(60) C(70) 120.0(7) yes
C(4) C(61) C(8) 120.1(6) yes
S(2) C(62) C(32) 110.1(5) yes
S(2) C(62) C(45) 126.6(4) yes
C(32) C(62) C(45) 123.3(6) yes
C(64) C(63) C(65) 119.0(7) yes
C(52) C(64) C(63) 120.5(6) yes
C(55) C(65) C(63) 121.4(6) yes
C(20) C(66) C(53) 121.1(5) yes
C(19) C(67) C(39) 119.4(5) yes
C(37) C(68) C(38) 117.8(5) yes
C(25) C(69) C(49) 117.9(5) yes
C(44) C(70) C(60) 120.3(5) yes
C(12) C(71) C(73) 121.4(5) yes
C(4) C(72) C(17) 120.3(5) yes
C(48) C(73) C(71) 118.6(4) yes
C(48) C(73) C(75) 119.7(4) yes
C(71) C(73) C(75) 121.5(5) yes
C(6) C(74) C(58) 120.0(5) yes
N(2) C(75) C(10) 106.9(4) yes
N(2) C(75) C(32) 103.5(5) yes
N(2) C(75) C(73) 110.8(4) yes
C(10) C(75) C(32) 113.2(4) yes
C(10) C(75) C(73) 114.6(5) yes
C(32) C(75) C(73) 107.2(4) yes
C(11) C(76) C(28) 118.6(4) yes
S(1) N(1) H(53) 113(3) no
C(51) N(1) H(53) 119(3) no
S(2) N(2) H(54) 110(4) no
C(75) N(2) H(54) 121(4) no
S(3) N(3) H(55) 109(3) no
C(2) N(3) H(55) 130(3) no
S(4) N(4) H(56) 108(5) no
C(23) N(4) H(56) 118(5) no
C(16) C(1) H(15) 119.2 no
C(41) C(1) H(15) 119.2 no
C(32) C(3) H(27) 120.8 no
C(36) C(3) H(27) 120.8 no
C(28) C(6) H(40) 119.6 no
C(74) C(6) H(40) 119.6 no
C(26) C(7) H(28) 120.8 no
C(48) C(7) H(28) 120.8 no
C(15) C(8) H(1) 119.8 no
C(61) C(8) H(1) 119.8 no
C(26) C(12) H(29) 120.7 no
C(71) C(12) H(29) 120.7 no
C(8) C(15) H(2) 120.1 no
C(17) C(15) H(2) 120.1 no
C(15) C(17) H(3) 119.8 no
C(72) C(17) H(3) 119.8 no
C(14) C(18) H(41) 120.6 no
C(33) C(18) H(41) 120.5 no
C(22) C(19) H(22) 119.2 no
C(67) C(19) H(22) 119.2 no
C(24) C(21) H(4) 120.9 no
C(54) C(21) H(4) 120.9 no
C(19) C(22) H(23) 120.3 no
C(56) C(22) H(23) 120.3 no
C(21) C(24) H(5) 119.6 no
C(47) C(24) H(5) 119.6 no
C(16) C(25) H(16) 119.4 no
C(69) C(25) H(16) 119.4 no
C(44) C(27) H(30) 119.7 no
C(50) C(27) H(30) 119.7 no
C(6) C(28) H(42) 120.0 no
C(76) C(28) H(42) 120.0 no
C(37) C(29) H(6) 119.1 no
C(46) C(29) H(6) 119.1 no
C(9) C(30) H(17) 120.5 no
C(59) C(30) H(17) 120.5 no
C(18) C(33) H(43) 119.5 no
C(20) C(33) H(43) 119.5 no
C(35) C(34) H(18) 119.3 no
C(59) C(34) H(18) 119.3 no
C(13) C(35) H(14) 121.6 no
C(34) C(35) H(14) 121.6 no
C(3) C(36) H(31) 119.0 no
C(40) C(36) H(31) 119.0 no
C(29) C(37) H(7) 119.9 no
C(68) C(37) H(7) 119.9 no
C(36) C(40) H(32) 119.6 no
C(45) C(40) H(32) 119.6 no
C(1) C(41) H(19) 121.1 no
C(49) C(41) H(19) 121.1 no
C(39) C(42) H(24) 119.6 no
C(56) C(42) H(24) 119.6 no
C(47) C(43) H(8) 119.9 no
C(57) C(43) H(8) 119.9 no
C(27) C(44) H(33) 120.0 no
C(70) C(44) H(33) 120.0 no
C(40) C(45) H(34) 121.4 no
C(62) C(45) H(34) 121.4 no
C(5) C(46) H(9) 120.6 no
C(29) C(46) H(9) 120.6 no
C(7) C(48) H(35) 119.7 no
C(73) C(48) H(35) 119.7 no
C(10) C(50) H(36) 120.1 no
C(27) C(50) H(36) 120.1 no
C(31) C(52) H(44) 119.9 no
C(64) C(52) H(44) 119.9 no
C(14) C(53) H(52) 120.6 no
C(66) C(53) H(52) 120.6 no
C(31) C(55) H(45) 120.0 no
C(65) C(55) H(45) 120.0 no
C(22) C(56) H(25) 119.8 no
C(42) C(56) H(25) 119.8 no
C(43) C(57) H(10) 120.9 no
C(54) C(57) H(10) 120.9 no
C(30) C(59) H(20) 119.8 no
C(34) C(59) H(20) 119.8 no
C(10) C(60) H(37) 120.0 no
C(70) C(60) H(37) 120.0 no
C(4) C(61) H(11) 119.9 no
C(8) C(61) H(11) 119.9 no
C(64) C(63) H(46) 120.5 no
C(65) C(63) H(46) 120.5 no
C(52) C(64) H(47) 119.7 no
C(63) C(64) H(47) 119.7 no
C(55) C(65) H(48) 119.3 no
C(63) C(65) H(48) 119.3 no
C(20) C(66) H(49) 119.4 no
C(53) C(66) H(49) 119.4 no
C(19) C(67) H(26) 120.3 no
C(39) C(67) H(26) 120.3 no
C(37) C(68) H(12) 121.1 no
C(38) C(68) H(12) 121.1 no
C(25) C(69) H(21) 121.0 no
C(49) C(69) H(21) 121.0 no
C(44) C(70) H(38) 119.9 no
C(60) C(70) H(38) 119.9 no
C(12) C(71) H(39) 119.3 no
C(73) C(71) H(39) 119.3 no
C(4) C(72) H(13) 119.8 no
C(17) C(72) H(13) 119.8 no
C(6) C(74) H(50) 120.0 no
C(58) C(74) H(50) 120.0 no
C(11) C(76) H(51) 120.7 no
C(28) C(76) H(51) 120.7 no

loop_
_geom_bond_atom_site_label_1
_geom_bond_atom_site_label_2
_geom_bond_distance
_geom_bond_publ_flag
S(1) O(1) 1.429(4) yes
S(1) O(2) 1.446(4) yes
S(1) N(1) 1.629(4) yes
S(1) C(38) 1.737(7) yes
S(2) O(3) 1.436(4) yes
S(2) O(4) 1.452(3) yes
S(2) N(2) 1.630(6) yes
S(2) C(62) 1.751(7) yes
S(3) O(5) 1.443(4) yes
S(3) O(6) 1.434(4) yes
S(3) N(3) 1.621(5) yes
S(3) C(11) 1.739(7) yes
S(4) O(7) 1.434(4) yes
S(4) O(8) 1.447(3) yes
S(4) N(4) 1.645(6) yes
S(4) C(13) 1.741(7) yes
F(1) C(14) 1.340(6) yes
F(2) C(49) 1.368(6) yes
F(3) C(26) 1.354(5) yes
F(4) C(54) 1.365(8) yes
N(1) C(51) 1.494(8) yes
N(2) C(75) 1.507(8) yes
N(3) C(2) 1.464(8) yes
N(4) C(23) 1.483(8) yes
C(1) C(16) 1.400(10) yes
C(1) C(41) 1.376(8) yes
C(2) C(20) 1.537(8) yes
C(2) C(31) 1.536(9) yes
C(2) C(58) 1.535(9) yes
C(3) C(32) 1.396(9) yes
C(3) C(36) 1.389(11) yes
C(4) C(51) 1.535(8) yes
C(4) C(61) 1.400(8) yes
C(4) C(72) 1.381(9) yes
C(5) C(38) 1.385(6) yes
C(5) C(46) 1.381(10) yes
C(5) C(51) 1.529(9) yes
C(6) C(28) 1.391(7) yes
C(6) C(74) 1.392(9) yes
C(7) C(26) 1.379(8) yes
C(7) C(48) 1.395(8) yes
C(8) C(15) 1.380(9) yes
C(8) C(61) 1.388(8) yes
C(9) C(13) 1.373(8) yes
C(9) C(23) 1.535(10) yes
C(9) C(30) 1.394(9) yes
C(10) C(50) 1.395(10) yes
C(10) C(60) 1.399(8) yes
C(10) C(75) 1.527(7) yes
C(11) C(58) 1.390(6) yes
C(11) C(76) 1.395(9) yes
C(12) C(26) 1.375(9) yes
C(12) C(71) 1.384(7) yes
C(13) C(35) 1.395(11) yes
C(14) C(18) 1.375(9) yes
C(14) C(53) 1.389(9) yes
C(15) C(17) 1.375(8) yes
C(16) C(23) 1.528(7) yes
C(16) C(25) 1.397(7) yes
C(17) C(72) 1.398(9) yes
C(18) C(33) 1.374(8) yes
C(19) C(22) 1.359(10) yes
C(19) C(67) 1.389(7) yes
C(20) C(33) 1.416(8) yes
C(20) C(66) 1.392(9) yes
C(21) C(24) 1.393(10) yes
C(21) C(54) 1.370(9) yes
C(22) C(56) 1.379(8) yes
C(23) C(39) 1.547(7) yes
C(24) C(47) 1.381(8) yes
C(25) C(69) 1.386(8) yes
C(27) C(44) 1.367(8) yes
C(27) C(50) 1.393(8) yes
C(28) C(76) 1.381(10) yes
C(29) C(37) 1.385(7) yes
C(29) C(46) 1.381(9) yes
C(30) C(59) 1.369(11) yes
C(31) C(52) 1.399(9) yes
C(31) C(55) 1.390(8) yes
C(32) C(62) 1.395(8) yes
C(32) C(75) 1.530(10) yes
C(34) C(35) 1.374(11) yes
C(34) C(59) 1.403(10) yes
C(36) C(40) 1.378(10) yes
C(37) C(68) 1.369(10) yes
C(38) C(68) 1.396(9) yes
C(39) C(42) 1.385(9) yes
C(39) C(67) 1.399(7) yes
C(40) C(45) 1.383(10) yes
C(41) C(49) 1.378(8) yes
C(42) C(56) 1.383(8) yes
C(43) C(47) 1.383(8) yes
C(43) C(57) 1.404(9) yes
C(44) C(70) 1.389(11) yes
C(45) C(62) 1.384(10) yes
C(47) C(51) 1.552(9) yes
C(48) C(73) 1.407(8) yes
C(49) C(69) 1.380(11) yes
C(52) C(64) 1.383(10) yes
C(53) C(66) 1.376(8) yes
C(54) C(57) 1.368(9) yes
C(55) C(65) 1.387(10) yes
C(58) C(74) 1.380(10) yes
C(60) C(70) 1.384(8) yes
C(63) C(64) 1.393(10) yes
C(63) C(65) 1.367(10) yes
C(71) C(73) 1.388(7) yes
C(73) C(75) 1.521(7) yes
N(1) H(53) 1.01(9) no
N(2) H(54) 0.99(9) no
N(3) H(55) 0.66(6) no
N(4) H(56) 0.73(6) no
C(1) H(15) 0.950 no
C(3) H(27) 0.950 no
C(6) H(40) 0.950 no
C(7) H(28) 0.950 no
C(8) H(1) 0.950 no
C(12) H(29) 0.950 no
C(15) H(2) 0.950 no
C(17) H(3) 0.950 no
C(18) H(41) 0.950 no
C(19) H(22) 0.950 no
C(21) H(4) 0.950 no
C(22) H(23) 0.950 no
C(24) H(5) 0.950 no
C(25) H(16) 0.950 no
C(27) H(30) 0.950 no
C(28) H(42) 0.950 no
C(29) H(6) 0.950 no
C(30) H(17) 0.950 no
C(33) H(43) 0.950 no
C(34) H(18) 0.950 no
C(35) H(14) 0.950 no
C(36) H(31) 0.950 no
C(37) H(7) 0.950 no
C(40) H(32) 0.950 no
C(41) H(19) 0.950 no
C(42) H(24) 0.950 no
C(43) H(8) 0.950 no
C(44) H(33) 0.950 no
C(45) H(34) 0.950 no
C(46) H(9) 0.950 no
C(48) H(35) 0.950 no
C(50) H(36) 0.950 no
C(52) H(44) 0.950 no
C(53) H(52) 0.950 no
C(55) H(45) 0.950 no
C(56) H(25) 0.950 no
C(57) H(10) 0.950 no
C(59) H(20) 0.950 no
C(60) H(37) 0.950 no
C(61) H(11) 0.950 no
C(63) H(46) 0.950 no
C(64) H(47) 0.950 no
C(65) H(48) 0.950 no
C(66) H(49) 0.950 no
C(67) H(26) 0.950 no
C(68) H(12) 0.950 no
C(69) H(21) 0.950 no
C(70) H(38) 0.950 no
C(71) H(39) 0.950 no
C(72) H(13) 0.950 no
C(74) H(50) 0.950 no
C(76) H(51) 0.950 no

loop_
_geom_contact_atom_site_label_1
_geom_contact_atom_site_label_2
_geom_contact_distance
_geom_contact_site_symmetry_2
S(1) C(5) 2.585(6) .
S(1) C(51) 2.651(5) .
S(1) C(68) 2.802(8) .
S(2) O(8) 3.586(5) .
S(2) C(32) 2.585(6) .
S(2) C(45) 2.805(7) .
S(2) C(75) 2.661(6) .
S(3) N(1) 3.553(6) 1_566
S(3) C(2) 2.657(5) .
S(3) C(58) 2.588(6) .
S(3) C(76) 2.807(7) .
S(4) O(4) 3.579(5) .
S(4) C(9) 2.585(6) .
S(4) C(23) 2.646(6) .
S(4) C(35) 2.792(8) .
F(1) C(18) 2.335(7) .
F(1) C(22) 3.298(8) .
F(1) C(27) 3.310(7) 1_556
F(1) C(30) 3.362(6) 1_455
F(1) C(33) 3.584(7) .
F(1) C(34) 3.356(6) 1_455
F(1) C(44) 2.952(7) 1_556
F(1) C(53) 2.356(7) .
F(1) C(56) 3.279(9) .
F(1) C(59) 2.951(5) 1_455
F(2) O(1) 3.288(5) 1_666
F(2) C(36) 3.422(7) 1_656
F(2) C(41) 2.352(5) .
F(2) C(68) 3.117(6) 1_666
F(2) C(69) 2.366(7) .
F(3) C(7) 2.358(6) .
F(3) C(12) 2.341(7) .
F(3) C(36) 3.299(8) 1_655
F(3) C(37) 2.932(6) 1_665
F(3) C(40) 3.251(8) 1_655
F(3) C(54) 3.480(9) 1_565
F(3) C(57) 3.294(8) 1_565
F(3) C(68) 3.322(7) 1_665
F(4) C(6) 3.556(7) 1_545
F(4) C(12) 3.212(7) 1_545
F(4) C(21) 2.354(7) .
F(4) C(34) 3.453(8) .
F(4) C(57) 2.345(7) .
F(4) C(65) 3.514(9) 1_645
O(1) F(2) 3.288(5) 1_444
O(1) O(2) 2.415(6) .
O(1) N(1) 2.528(5) .
O(1) C(3) 3.238(7) 1_545
O(1) C(5) 3.533(7) .
O(1) C(38) 2.664(8) .
O(1) C(51) 3.574(6) .
O(1) C(68) 3.451(9) .
O(1) C(69) 3.553(5) 1_444
O(2) O(1) 2.415(6) .
O(2) N(1) 2.536(5) .
O(2) N(3) 3.050(9) 1_544
O(2) C(5) 3.571(7) .
O(2) C(38) 2.615(8) .
O(2) C(56) 3.367(8) 1_554
O(2) C(68) 3.313(9) .
O(3) O(4) 2.430(4) .
O(3) N(2) 2.534(7) .
O(3) C(32) 3.588(7) .
O(3) C(35) 3.510(8) 1_455
O(3) C(45) 3.401(8) .
O(3) C(57) 3.561(6) 1_455
O(3) C(62) 2.660(7) .
O(3) C(67) 3.525(8) .
O(4) S(4) 3.579(5) .
O(4) O(3) 2.430(4) .
O(4) O(8) 3.269(7) .
O(4) N(2) 2.548(6) .
O(4) N(4) 2.939(7) .
O(4) C(18) 3.465(8) .
O(4) C(32) 3.521(7) .
O(4) C(33) 3.205(8) .
O(4) C(45) 3.359(8) .
O(4) C(62) 2.637(7) .
O(4) C(67) 3.507(8) .
O(4) C(71) 3.519(7) .
O(4) C(75) 3.566(7) .
O(5) O(6) 2.431(6) .
O(5) N(1) 3.009(8) 1_566
O(5) N(3) 2.533(6) .
O(5) C(7) 3.387(8) 1_556
O(5) C(11) 2.614(8) .
O(5) C(58) 3.536(7) .
O(5) C(76) 3.332(8) .
O(6) O(5) 2.431(6) .
O(6) N(3) 2.536(5) .
O(6) C(11) 2.649(8) .
O(6) C(30) 3.248(7) 1_565
O(6) C(44) 3.576(6) 1_666
O(6) C(58) 3.556(7) .
O(6) C(59) 3.587(8) 1_565
O(6) C(70) 3.316(6) 1_666
O(6) C(76) 3.422(9) .
O(7) O(8) 2.432(4) .
O(7) N(4) 2.539(7) .
O(7) C(9) 3.574(7) .
O(7) C(12) 3.493(8) .
O(7) C(13) 2.649(8) .
O(7) C(35) 3.389(9) .
O(7) C(45) 3.541(8) 1_655
O(7) C(71) 3.478(7) .
O(8) S(2) 3.586(5) .
O(8) O(4) 3.269(7) .
O(8) O(7) 2.432(4) .
O(8) N(2) 2.944(7) .
O(8) N(4) 2.556(6) .
O(8) C(9) 3.520(7) .
O(8) C(13) 2.630(7) .
O(8) C(23) 3.556(7) .
O(8) C(35) 3.344(9) .
O(8) C(46) 3.544(6) .
O(8) C(61) 3.314(8) .
O(8) C(67) 3.599(7) .
O(8) C(71) 3.428(7) .
N(1) S(3) 3.553(6) 1_544
N(1) O(1) 2.528(5) .
N(1) O(2) 2.536(5) .
N(1) O(5) 3.009(8) 1_544
N(1) C(4) 2.490(7) .
N(1) C(5) 2.382(9) .
N(1) C(24) 3.249(8) .
N(1) C(38) 2.463(9) .
N(1) C(43) 3.295(7) .
N(1) C(47) 2.471(7) .
N(1) C(72) 2.808(8) .
N(2) O(3) 2.534(7) .
N(2) O(4) 2.548(6) .
N(2) O(8) 2.944(7) .
N(2) C(10) 2.438(7) .
N(2) C(29) 3.464(8) .
N(2) C(32) 2.385(9) .
N(2) C(50) 3.162(8) .
N(2) C(60) 3.297(7) .
N(2) C(62) 2.488(9) .
N(2) C(71) 2.843(6) .
N(2) C(73) 2.493(7) .
N(3) O(2) 3.050(9) 1_566
N(3) O(5) 2.533(6) .
N(3) O(6) 2.536(5) .
N(3) C(11) 2.438(9) .
N(3) C(20) 2.461(8) .
N(3) C(31) 2.446(8) .
N(3) C(52) 3.251(9) .
N(3) C(55) 3.266(7) .
N(3) C(58) 2.345(10) .
N(3) C(66) 2.825(8) .
N(4) O(4) 2.939(7) .
N(4) O(7) 2.539(7) .
N(4) O(8) 2.556(6) .
N(4) C(1) 3.118(8) .
N(4) C(6) 3.571(8) .
N(4) C(9) 2.390(9) .
N(4) C(13) 2.475(10) .
N(4) C(16) 2.407(7) .
N(4) C(25) 3.327(7) .
N(4) C(39) 2.515(8) .
N(4) C(67) 2.871(7) .
C(1) N(4) 3.118(8) .
C(1) C(23) 2.530(9) .
C(1) C(25) 2.401(10) .
C(1) C(39) 2.997(8) .
C(1) C(42) 3.196(8) .
C(1) C(49) 2.359(7) .
C(1) C(69) 2.777(8) .
C(1) C(74) 3.581(9) .
C(2) S(3) 2.657(5) .
C(2) C(11) 2.459(7) .
C(2) C(33) 2.539(7) .
C(2) C(52) 2.550(9) .
C(2) C(55) 2.541(8) .
C(2) C(66) 2.577(8) .
C(2) C(74) 2.610(10) .
C(3) O(1) 3.238(7) 1_565
C(3) C(10) 3.253(10) .
C(3) C(40) 2.420(10) .
C(3) C(45) 2.819(9) .
C(3) C(48) 3.380(10) .
C(3) C(60) 3.327(9) .
C(3) C(62) 2.397(9) .
C(3) C(73) 3.132(9) .
C(3) C(75) 2.611(10) .
C(4) N(1) 2.490(7) .
C(4) C(5) 2.479(7) .
C(4) C(8) 2.416(8) .
C(4) C(15) 2.789(8) .
C(4) C(17) 2.410(9) .
C(4) C(38) 3.470(7) .
C(4) C(43) 2.936(10) .
C(4) C(46) 3.113(9) .
C(4) C(47) 2.565(9) .
C(5) S(1) 2.585(6) .
C(5) O(1) 3.533(7) .
C(5) O(2) 3.571(7) .
C(5) N(1) 2.382(9) .
C(5) C(4) 2.479(7) .
C(5) C(24) 2.922(9) .
C(5) C(29) 2.376(10) .
C(5) C(37) 2.774(9) .
C(5) C(47) 2.572(9) .
C(5) C(61) 3.178(6) .
C(5) C(68) 2.435(7) .
C(5) C(72) 3.387(8) .
C(6) F(4) 3.556(7) 1_565
C(6) N(4) 3.571(8) .
C(6) C(11) 2.742(10) .
C(6) C(58) 2.401(11) .
C(6) C(76) 2.399(9) .
C(7) F(3) 2.358(6) .
C(7) O(5) 3.387(8) 1_554
C(7) C(12) 2.416(9) .
C(7) C(71) 2.779(9) .
C(7) C(73) 2.433(8) .
C(8) C(4) 2.416(8) .
C(8) C(17) 2.384(9) .
C(8) C(72) 2.767(8) .
C(9) S(4) 2.585(6) .
C(9) O(7) 3.574(7) .
C(9) O(8) 3.520(7) .
C(9) N(4) 2.390(9) .
C(9) C(16) 2.565(9) .
C(9) C(25) 2.922(8) .
C(9) C(34) 2.757(11) .
C(9) C(35) 2.429(10) .
C(9) C(39) 2.479(9) .
C(9) C(42) 3.264(9) .
C(9) C(59) 2.381(11) .
C(9) C(67) 3.290(8) .
C(10) N(2) 2.438(7) .
C(10) C(3) 3.253(10) .
C(10) C(27) 2.412(9) .
C(10) C(32) 2.553(9) .
C(10) C(44) 2.784(8) .
C(10) C(48) 2.995(7) .
C(10) C(62) 3.580(9) .
C(10) C(70) 2.410(7) .
C(10) C(73) 2.566(6) .
C(11) O(5) 2.614(8) .
C(11) O(6) 2.649(8) .
C(11) N(3) 2.438(9) .
C(11) C(2) 2.459(7) .
C(11) C(6) 2.742(10) .
C(11) C(20) 3.471(7) .
C(11) C(28) 2.387(11) .
C(11) C(31) 3.560(8) .
C(11) C(74) 2.382(8) .
C(12) F(3) 2.341(7) .
C(12) F(4) 3.212(7) 1_565
C(12) O(7) 3.493(8) .
C(12) C(7) 2.416(9) .
C(12) C(21) 3.486(11) 1_565
C(12) C(40) 3.595(10) 1_655
C(12) C(48) 2.783(7) .
C(12) C(54) 3.324(10) 1_565
C(12) C(73) 2.418(6) .
C(13) O(7) 2.649(8) .
C(13) O(8) 2.630(7) .
C(13) N(4) 2.475(10) .
C(13) C(16) 3.551(9) .
C(13) C(23) 2.438(10) .
C(13) C(30) 2.390(9) .
C(13) C(34) 2.359(11) .
C(13) C(39) 3.433(9) .
C(13) C(59) 2.736(10) .
C(14) C(20) 2.766(8) .
C(14) C(33) 2.367(9) .
C(14) C(66) 2.380(8) .
C(15) C(4) 2.789(8) .
C(15) C(61) 2.402(9) .
C(15) C(72) 2.405(8) .
C(16) N(4) 2.407(7) .
C(16) C(9) 2.565(9) .
C(16) C(13) 3.551(9) .
C(16) C(30) 3.276(10) .
C(16) C(39) 2.561(6) .
C(16) C(41) 2.424(10) .
C(16) C(42) 2.998(7) .
C(16) C(49) 2.754(7) .
C(16) C(69) 2.423(6) .
C(17) C(4) 2.410(9) .
C(17) C(8) 2.384(9) .
C(17) C(61) 2.766(9) .
C(18) F(1) 2.335(7) .
C(18) O(4) 3.465(8) .
C(18) C(20) 2.427(8) .
C(18) C(53) 2.417(9) .
C(18) C(66) 2.781(8) .
C(19) C(39) 2.407(7) .
C(19) C(42) 2.743(8) .
C(19) C(56) 2.363(9) .
C(19) C(63) 3.245(11) 1_545
C(19) C(64) 3.585(12) 1_545
C(20) N(3) 2.461(8) .
C(20) C(11) 3.471(7) .
C(20) C(14) 2.766(8) .
C(20) C(18) 2.427(8) .
C(20) C(31) 2.557(9) .
C(20) C(53) 2.412(9) .
C(20) C(55) 2.941(9) .
C(20) C(58) 2.492(7) .
C(20) C(74) 3.154(9) .
C(21) F(4) 2.354(7) .
C(21) C(12) 3.486(11) 1_545
C(21) C(43) 2.778(9) .
C(21) C(47) 2.413(9) .
C(21) C(57) 2.406(9) .
C(22) F(1) 3.298(8) .
C(22) C(39) 2.788(8) .
C(22) C(42) 2.396(7) .
C(22) C(63) 3.547(11) 1_545
C(22) C(67) 2.399(9) .
C(23) S(4) 2.646(6) .
C(23) O(8) 3.556(7) .
C(23) C(1) 2.530(9) .
C(23) C(13) 2.438(10) .
C(23) C(25) 2.560(6) .
C(23) C(30) 2.616(10) .
C(23) C(42) 2.554(8) .
C(23) C(67) 2.553(7) .
C(24) N(1) 3.249(8) .
C(24) C(5) 2.922(9) .
C(24) C(43) 2.389(8) .
C(24) C(46) 3.432(10) .
C(24) C(51) 2.540(9) .
C(24) C(54) 2.370(9) .
C(24) C(57) 2.772(8) .
C(25) N(4) 3.327(7) .
C(25) C(1) 2.401(10) .
C(25) C(9) 2.922(8) .
C(25) C(23) 2.560(6) .
C(25) C(30) 3.329(9) .
C(25) C(41) 2.784(10) .
C(25) C(49) 2.369(10) .
C(26) C(48) 2.382(7) .
C(26) C(54) 3.475(10) 1_565
C(26) C(71) 2.371(8) .
C(26) C(73) 2.764(7) .
C(27) F(1) 3.310(7) 1_554
C(27) C(10) 2.412(9) .
C(27) C(60) 2.770(11) .
C(27) C(70) 2.387(10) .
C(28) C(11) 2.387(11) .
C(28) C(58) 2.794(9) .
C(28) C(74) 2.419(8) .
C(29) N(2) 3.464(8) .
C(29) C(5) 2.376(10) .
C(29) C(38) 2.719(10) .
C(29) C(50) 3.596(9) .
C(29) C(68) 2.388(8) .
C(30) F(1) 3.362(6) 1_655
C(30) O(6) 3.248(7) 1_545
C(30) C(13) 2.390(9) .
C(30) C(16) 3.276(10) .
C(30) C(23) 2.616(10) .
C(30) C(25) 3.329(9) .
C(30) C(34) 2.406(11) .
C(30) C(35) 2.814(9) .
C(30) C(39) 3.125(10) .
C(30) C(42) 3.375(10) .
C(31) N(3) 2.446(8) .
C(31) C(11) 3.560(8) .
C(31) C(20) 2.557(9) .
C(31) C(33) 3.014(9) .
C(31) C(58) 2.563(9) .
C(31) C(63) 2.796(10) .
C(31) C(64) 2.413(10) .
C(31) C(65) 2.405(9) .
C(31) C(74) 3.267(10) .
C(32) S(2) 2.585(6) .
C(32) O(3) 3.588(7) .
C(32) O(4) 3.521(7) .
C(32) N(2) 2.385(9) .
C(32) C(10) 2.553(9) .
C(32) C(36) 2.393(10) .
C(32) C(40) 2.783(10) .
C(32) C(45) 2.445(10) .
C(32) C(48) 3.251(9) .
C(32) C(60) 2.907(8) .
C(32) C(71) 3.271(8) .
C(32) C(73) 2.457(9) .
C(33) F(1) 3.584(7) .
C(33) O(4) 3.205(8) .
C(33) C(2) 2.539(7) .
C(33) C(14) 2.367(9) .
C(33) C(31) 3.014(9) .
C(33) C(53) 2.775(9) .
C(33) C(55) 3.143(10) .
C(33) C(58) 3.189(6) .
C(33) C(66) 2.410(8) .
C(33) C(74) 3.275(8) .
C(34) F(1) 3.356(6) 1_655
C(34) F(4) 3.453(8) .
C(34) C(9) 2.757(11) .
C(34) C(13) 2.359(11) .
C(34) C(30) 2.406(11) .
C(34) C(54) 3.455(9) .
C(35) S(4) 2.792(8) .
C(35) O(3) 3.510(8) 1_655
C(35) O(7) 3.389(9) .
C(35) O(8) 3.344(9) .
C(35) C(9) 2.429(10) .
C(35) C(30) 2.814(9) .
C(35) C(59) 2.422(10) .
C(36) F(2) 3.422(7) 1_454
C(36) F(3) 3.299(8) 1_455
C(36) C(32) 2.393(10) .
C(36) C(45) 2.400(9) .
C(36) C(62) 2.721(9) .
C(37) F(3) 2.932(6) 1_445
C(37) C(5) 2.774(9) .
C(37) C(38) 2.368(11) .
C(37) C(44) 3.575(9) .
C(37) C(46) 2.417(7) .
C(38) O(1) 2.664(8) .
C(38) O(2) 2.615(8) .
C(38) N(1) 2.463(9) .
C(38) C(4) 3.470(7) .
C(38) C(29) 2.719(10) .
C(38) C(37) 2.368(11) .
C(38) C(46) 2.385(8) .
C(38) C(47) 3.552(8) .
C(38) C(51) 2.446(7) .
C(39) N(4) 2.515(8) .
C(39) C(1) 2.997(8) .
C(39) C(9) 2.479(9) .
C(39) C(13) 3.433(9) .
C(39) C(16) 2.561(6) .
C(39) C(19) 2.407(7) .
C(39) C(22) 2.788(8) .
C(39) C(30) 3.125(10) .
C(39) C(56) 2.406(9) .
C(40) F(3) 3.251(8) 1_455
C(40) C(3) 2.420(10) .
C(40) C(12) 3.595(10) 1_455
C(40) C(32) 2.783(10) .
C(40) C(62) 2.362(10) .
C(40) C(63) 3.462(9) .
C(40) C(65) 3.560(10) .
C(41) F(2) 2.352(5) .
C(41) C(16) 2.424(10) .
C(41) C(25) 2.784(10) .
C(41) C(69) 2.426(10) .
C(42) C(1) 3.196(8) .
C(42) C(9) 3.264(9) .
C(42) C(16) 2.998(7) .
C(42) C(19) 2.743(8) .
C(42) C(22) 2.396(7) .
C(42) C(23) 2.554(8) .
C(42) C(30) 3.375(10) .
C(42) C(67) 2.394(8) .
C(43) N(1) 3.295(7) .
C(43) C(4) 2.936(10) .
C(43) C(21) 2.778(9) .
C(43) C(24) 2.389(8) .
C(43) C(51) 2.549(8) .
C(43) C(54) 2.378(10) .
C(43) C(61) 3.118(10) .
C(44) F(1) 2.952(7) 1_554
C(44) O(6) 3.576(6) 1_444
C(44) C(10) 2.784(8) .
C(44) C(37) 3.575(9) .
C(44) C(50) 2.398(7) .
C(44) C(60) 2.405(10) .
C(45) S(2) 2.805(7) .
C(45) O(3) 3.401(8) .
C(45) O(4) 3.359(8) .
C(45) O(7) 3.541(8) 1_455
C(45) C(3) 2.819(9) .
C(45) C(32) 2.445(10) .
C(45) C(36) 2.400(9) .
C(46) O(8) 3.544(6) .
C(46) C(4) 3.113(9) .
C(46) C(24) 3.432(10) .
C(46) C(37) 2.417(7) .
C(46) C(38) 2.385(8) .
C(46) C(47) 3.282(10) .
C(46) C(50) 3.557(9) .
C(46) C(51) 2.601(10) .
C(46) C(61) 3.238(8) .
C(46) C(68) 2.802(7) .
C(47) N(1) 2.471(7) .
C(47) C(4) 2.565(9) .
C(47) C(5) 2.572(9) .
C(47) C(21) 2.413(9) .
C(47) C(38) 3.552(8) .
C(47) C(46) 3.282(10) .
C(47) C(54) 2.747(9) .
C(47) C(57) 2.416(9) .
C(47) C(61) 3.019(9) .
C(48) C(3) 3.380(10) .
C(48) C(10) 2.995(7) .
C(48) C(12) 2.783(7) .
C(48) C(26) 2.382(7) .
C(48) C(32) 3.251(9) .
C(48) C(50) 3.167(8) .
C(48) C(71) 2.403(8) .
C(48) C(75) 2.533(8) .
C(49) C(1) 2.359(7) .
C(49) C(16) 2.754(7) .
C(49) C(25) 2.369(10) .
C(50) N(2) 3.162(8) .
C(50) C(29) 3.596(9) .
C(50) C(44) 2.398(7) .
C(50) C(46) 3.557(9) .
C(50) C(48) 3.167(8) .
C(50) C(60) 2.410(10) .
C(50) C(70) 2.772(8) .
C(50) C(73) 2.994(7) .
C(50) C(75) 2.520(9) .
C(51) S(1) 2.651(5) .
C(51) O(1) 3.574(6) .
C(51) C(24) 2.540(9) .
C(51) C(38) 2.446(7) .
C(51) C(43) 2.549(8) .
C(51) C(46) 2.601(10) .
C(51) C(61) 2.535(8) .
C(51) C(72) 2.545(8) .
C(52) N(3) 3.251(9) .
C(52) C(2) 2.550(9) .
C(52) C(55) 2.400(8) .
C(52) C(58) 2.928(10) .
C(52) C(63) 2.411(10) .
C(52) C(65) 2.758(9) .
C(52) C(74) 3.408(11) .
C(53) F(1) 2.356(7) .
C(53) C(18) 2.417(9) .
C(53) C(20) 2.412(9) .
C(53) C(33) 2.775(9) .
C(54) F(3) 3.480(9) 1_545
C(54) C(12) 3.324(10) 1_545
C(54) C(24) 2.370(9) .
C(54) C(26) 3.475(10) 1_545
C(54) C(34) 3.455(9) .
C(54) C(43) 2.378(10) .
C(54) C(47) 2.747(9) .
C(55) N(3) 3.266(7) .
C(55) C(2) 2.541(8) .
C(55) C(20) 2.941(9) .
C(55) C(33) 3.143(10) .
C(55) C(52) 2.400(8) .
C(55) C(63) 2.402(9) .
C(55) C(64) 2.765(9) .
C(56) F(1) 3.279(9) .
C(56) O(2) 3.367(8) 1_556
C(56) C(19) 2.363(9) .
C(56) C(39) 2.406(9) .
C(56) C(67) 2.762(9) .
C(57) F(3) 3.294(8) 1_545
C(57) F(4) 2.345(7) .
C(57) O(3) 3.561(6) 1_655
C(57) C(21) 2.406(9) .
C(57) C(24) 2.772(8) .
C(57) C(47) 2.416(9) .
C(58) S(3) 2.588(6) .
C(58) O(5) 3.536(7) .
C(58) O(6) 3.556(7) .
C(58) N(3) 2.345(10) .
C(58) C(6) 2.401(11) .
C(58) C(20) 2.492(7) .
C(58) C(28) 2.794(9) .
C(58) C(31) 2.563(9) .
C(58) C(33) 3.189(6) .
C(58) C(52) 2.928(10) .
C(58) C(66) 3.425(8) .
C(58) C(76) 2.437(7) .
C(59) F(1) 2.951(5) 1_655
C(59) O(6) 3.587(8) 1_545
C(59) C(9) 2.381(11) .
C(59) C(13) 2.736(10) .
C(59) C(35) 2.422(10) .
C(60) N(2) 3.297(7) .
C(60) C(3) 3.327(9) .
C(60) C(27) 2.770(11) .
C(60) C(32) 2.907(8) .
C(60) C(44) 2.405(10) .
C(60) C(50) 2.410(10) .
C(60) C(75) 2.552(6) .
C(61) O(8) 3.314(8) .
C(61) C(5) 3.178(6) .
C(61) C(15) 2.402(9) .
C(61) C(17) 2.766(9) .
C(61) C(43) 3.118(10) .
C(61) C(46) 3.238(8) .
C(61) C(47) 3.019(9) .
C(61) C(51) 2.535(8) .
C(61) C(72) 2.396(9) .
C(62) O(3) 2.660(7) .
C(62) O(4) 2.637(7) .
C(62) N(2) 2.488(9) .
C(62) C(3) 2.397(9) .
C(62) C(10) 3.580(9) .
C(62) C(36) 2.721(9) .
C(62) C(40) 2.362(10) .
C(62) C(73) 3.420(9) .
C(62) C(75) 2.471(9) .
C(63) C(19) 3.245(11) 1_565
C(63) C(22) 3.547(11) 1_565
C(63) C(31) 2.796(10) .
C(63) C(40) 3.462(9) .
C(63) C(52) 2.411(10) .
C(63) C(55) 2.402(9) .
C(64) C(19) 3.585(12) 1_565
C(64) C(31) 2.413(10) .
C(64) C(55) 2.765(9) .
C(64) C(65) 2.378(9) .
C(65) F(4) 3.514(9) 1_465
C(65) C(31) 2.405(9) .
C(65) C(40) 3.560(10) .
C(65) C(52) 2.758(9) .
C(65) C(64) 2.378(9) .
C(66) N(3) 2.825(8) .
C(66) C(2) 2.577(8) .
C(66) C(14) 2.380(8) .
C(66) C(18) 2.781(8) .
C(66) C(33) 2.410(8) .
C(66) C(58) 3.425(8) .
C(67) O(3) 3.525(8) .
C(67) O(4) 3.507(8) .
C(67) O(8) 3.599(7) .
C(67) N(4) 2.871(7) .
C(67) C(9) 3.290(8) .
C(67) C(22) 2.399(9) .
C(67) C(23) 2.553(7) .
C(67) C(42) 2.394(8) .
C(67) C(56) 2.762(9) .
C(68) S(1) 2.802(8) .
C(68) F(2) 3.117(6) 1_444
C(68) F(3) 3.322(7) 1_445
C(68) O(1) 3.451(9) .
C(68) O(2) 3.313(9) .
C(68) C(5) 2.435(7) .
C(68) C(29) 2.388(8) .
C(68) C(46) 2.802(7) .
C(69) F(2) 2.366(7) .
C(69) O(1) 3.553(5) 1_666
C(69) C(1) 2.777(8) .
C(69) C(16) 2.423(6) .
C(69) C(41) 2.426(10) .
C(70) O(6) 3.316(6) 1_444
C(70) C(10) 2.410(7) .
C(70) C(27) 2.387(10) .
C(70) C(50) 2.772(8) .
C(71) O(4) 3.519(7) .
C(71) O(7) 3.478(7) .
C(71) O(8) 3.428(7) .
C(71) N(2) 2.843(6) .
C(71) C(7) 2.779(9) .
C(71) C(26) 2.371(8) .
C(71) C(32) 3.271(8) .
C(71) C(48) 2.403(8) .
C(71) C(75) 2.539(6) .
C(72) N(1) 2.808(8) .
C(72) C(5) 3.387(8) .
C(72) C(8) 2.767(8) .
C(72) C(15) 2.405(8) .
C(72) C(51) 2.545(8) .
C(72) C(61) 2.396(9) .
C(73) N(2) 2.493(7) .
C(73) C(3) 3.132(9) .
C(73) C(7) 2.433(8) .
C(73) C(10) 2.566(6) .
C(73) C(12) 2.418(6) .
C(73) C(26) 2.764(7) .
C(73) C(32) 2.457(9) .
C(73) C(50) 2.994(7) .
C(73) C(62) 3.420(9) .
C(74) C(1) 3.581(9) .
C(74) C(2) 2.610(10) .
C(74) C(11) 2.382(8) .
C(74) C(20) 3.154(9) .
C(74) C(28) 2.419(8) .
C(74) C(31) 3.267(10) .
C(74) C(33) 3.275(8) .
C(74) C(52) 3.408(11) .
C(74) C(76) 2.792(7) .
C(75) S(2) 2.661(6) .
C(75) O(4) 3.566(7) .
C(75) C(3) 2.611(10) .
C(75) C(48) 2.533(8) .
C(75) C(50) 2.520(9) .
C(75) C(60) 2.552(6) .
C(75) C(62) 2.471(9) .
C(75) C(71) 2.539(6) .
C(76) S(3) 2.807(7) .
C(76) O(5) 3.332(8) .
C(76) O(6) 3.422(9) .
C(76) C(6) 2.399(9) .
C(76) C(58) 2.437(7) .
C(76) C(74) 2.792(7) .
S(1) H(12) 2.977 .
S(1) H(13) 3.378 .
S(1) H(53) 2.23(7) .
S(1) H(55) 3.13(5) 1_544
S(2) H(6) 3.551 .
S(2) H(26) 3.202 .
S(2) H(34) 2.983 .
S(2) H(39) 3.037 .
S(2) H(41) 3.531 .
S(2) H(43) 3.421 .
S(2) H(54) 2.18(9) .
S(2) H(56) 3.40(6) .
S(3) H(49) 3.329 .
S(3) H(51) 2.979 .
S(3) H(53) 2.98(8) 1_566
S(3) H(55) 1.94(4) .
S(4) H(11) 3.473 .
S(4) H(14) 2.967 .
S(4) H(26) 3.116 .
S(4) H(39) 3.154 .
S(4) H(54) 3.21(7) .
S(4) H(56) 1.99(7) .
F(1) H(15) 3.592 .
F(1) H(16) 3.295 1_455
F(1) H(18) 3.582 1_455
F(1) H(20) 2.952 1_455
F(1) H(23) 3.507 .
F(1) H(25) 3.503 .
F(1) H(30) 3.331 1_556
F(1) H(33) 2.694 1_556
F(1) H(41) 2.526 .
F(1) H(52) 2.554 .
F(2) H(2) 2.775 1_556
F(2) H(12) 2.383 1_666
F(2) H(19) 2.539 .
F(2) H(21) 2.560 .
F(2) H(27) 3.467 1_656
F(2) H(28) 3.171 1_556
F(2) H(31) 2.759 1_656
F(2) H(51) 3.536 .
F(3) H(7) 2.691 1_665
F(3) H(10) 3.281 1_565
F(3) H(12) 3.358 1_665
F(3) H(28) 2.554 .
F(3) H(29) 2.528 .
F(3) H(31) 2.707 1_655
F(3) H(32) 2.619 1_655
F(3) H(46) 3.396 1_655
F(4) H(4) 2.545 .
F(4) H(10) 2.531 .
F(4) H(18) 2.714 .
F(4) H(22) 3.048 1_655
F(4) H(23) 3.349 1_655
F(4) H(29) 2.700 1_545
F(4) H(40) 3.365 1_545
F(4) H(46) 3.256 1_645
F(4) H(48) 2.825 1_645
O(1) H(12) 3.418 .
O(1) H(21) 2.772 1_444
O(1) H(27) 2.456 1_545
O(1) H(31) 3.241 1_545
O(1) H(35) 3.375 1_545
O(1) H(49) 2.817 1_544
O(1) H(53) 2.64(6) .
O(1) H(55) 3.43(5) 1_544
O(2) H(12) 3.237 .
O(2) H(13) 3.259 .
O(2) H(25) 2.496 1_554
O(2) H(30) 3.535 .
O(2) H(42) 3.053 1_444
O(2) H(51) 3.186 1_444
O(2) H(53) 3.08(7) .
O(2) H(55) 2.41(6) 1_544
O(3) H(6) 3.048 .
O(3) H(8) 3.475 1_455
O(3) H(10) 2.989 1_455
O(3) H(14) 2.818 1_455
O(3) H(18) 3.546 1_455
O(3) H(22) 3.166 .
O(3) H(26) 2.959 .
O(3) H(34) 3.327 .
O(3) H(41) 3.060 .
O(3) H(54) 3.01(8) .
O(4) H(26) 2.837 .
O(4) H(34) 3.329 .
O(4) H(39) 2.679 .
O(4) H(41) 3.075 .
O(4) H(43) 2.545 .
O(4) H(50) 2.734 .
O(4) H(54) 2.62(8) .
O(4) H(56) 2.23(7) .
O(5) H(7) 3.205 1_666
O(5) H(12) 3.278 1_666
O(5) H(19) 3.375 .
O(5) H(28) 2.494 1_556
O(5) H(49) 3.114 .
O(5) H(51) 3.270 .
O(5) H(53) 2.13(8) 1_566
O(5) H(55) 2.74(4) .
O(6) H(13) 2.876 1_566
O(6) H(17) 2.464 1_565
O(6) H(20) 3.151 1_565
O(6) H(24) 3.494 1_565
O(6) H(33) 3.102 1_666
O(6) H(38) 2.566 1_666
O(6) H(51) 3.373 .
O(6) H(53) 3.33(7) 1_566
O(6) H(55) 2.59(4) .
O(7) H(1) 3.177 .
O(7) H(14) 3.322 .
O(7) H(29) 2.999 .
O(7) H(34) 2.830 1_655
O(7) H(39) 2.956 .
O(7) H(40) 2.978 .
O(7) H(48) 3.244 1_655
O(7) H(56) 2.90(6) .
O(8) H(1) 3.258 .
O(8) H(9) 2.634 .
O(8) H(11) 2.656 .
O(8) H(14) 3.303 .
O(8) H(26) 2.774 .
O(8) H(39) 2.776 .
O(8) H(54) 1.98(8) .
O(8) H(56) 2.51(6) .
N(1) H(5) 3.278 .
N(1) H(8) 3.359 .
N(1) H(13) 2.434 .
N(1) H(55) 3.40(5) 1_544
N(2) H(6) 2.903 .
N(2) H(9) 3.344 .
N(2) H(36) 3.196 .
N(2) H(37) 3.412 .
N(2) H(39) 2.487 .
N(3) H(44) 3.304 .
N(3) H(45) 3.334 .
N(3) H(49) 2.472 .
N(3) H(53) 3.46(7) 1_566
N(4) H(15) 3.119 .
N(4) H(16) 3.471 .
N(4) H(26) 2.528 .
N(4) H(40) 3.090 .
N(4) H(50) 3.325 .
C(1) H(3) 3.070 1_556
C(1) H(16) 3.260 .
C(1) H(19) 2.036 .
C(1) H(24) 2.913 .
C(1) H(56) 3.27(6) .
C(2) H(43) 2.672 .
C(2) H(44) 2.701 .
C(2) H(45) 2.691 .
C(2) H(49) 2.740 .
C(2) H(50) 2.809 .
C(2) H(55) 1.95(5) .
C(3) H(2) 3.439 1_455
C(3) H(5) 3.490 1_565
C(3) H(31) 2.028 .
C(3) H(32) 3.269 .
C(3) H(35) 3.236 .
C(3) H(37) 2.855 .
C(4) H(1) 3.272 .
C(4) H(3) 3.265 .
C(4) H(8) 2.605 .
C(4) H(9) 3.060 .
C(4) H(11) 2.047 .
C(4) H(13) 2.029 .
C(4) H(30) 3.556 .
C(4) H(36) 3.272 .
C(4) H(53) 3.10(8) .
C(5) H(5) 2.568 .
C(5) H(6) 3.232 .
C(5) H(9) 2.036 .
C(5) H(11) 3.180 .
C(5) H(12) 3.291 .
C(5) H(13) 3.525 .
C(5) H(30) 3.523 .
C(5) H(53) 3.27(9) .
C(6) H(42) 2.039 .
C(6) H(48) 3.304 1_655
C(6) H(50) 2.040 .
C(6) H(51) 3.262 .
C(7) H(2) 3.369 .
C(7) H(19) 3.396 1_554
C(7) H(29) 3.270 .
C(7) H(35) 2.041 .
C(7) H(53) 3.56(8) 1_565
C(8) H(2) 2.030 .
C(8) H(3) 3.241 .
C(8) H(11) 2.036 .
C(8) H(36) 3.006 .
C(8) H(37) 3.394 1_655
C(9) H(14) 3.286 .
C(9) H(16) 2.553 .
C(9) H(17) 2.046 .
C(9) H(20) 3.242 .
C(9) H(24) 3.327 .
C(9) H(26) 3.371 .
C(9) H(56) 2.98(7) .
C(10) H(27) 3.157 .
C(10) H(30) 3.268 .
C(10) H(35) 2.693 .
C(10) H(36) 2.044 .
C(10) H(37) 2.047 .
C(10) H(38) 3.268 .
C(10) H(52) 3.311 1_554
C(10) H(54) 3.02(7) .
C(11) H(19) 3.411 .
C(11) H(20) 3.194 1_565
C(11) H(42) 3.250 .
C(11) H(44) 3.180 .
C(11) H(50) 3.245 .
C(11) H(51) 2.050 .
C(11) H(55) 3.03(6) .
C(12) H(1) 3.165 .
C(12) H(4) 3.468 1_565
C(12) H(28) 3.269 .
C(12) H(32) 2.873 1_655
C(12) H(39) 2.026 .
C(12) H(48) 3.588 1_655
C(13) H(14) 2.058 .
C(13) H(16) 3.300 .
C(13) H(17) 3.251 .
C(13) H(18) 3.224 .
C(13) H(26) 3.561 .
C(13) H(56) 3.05(8) .
C(14) H(15) 2.918 .
C(14) H(16) 3.029 1_455
C(14) H(41) 2.030 .
C(14) H(43) 3.225 .
C(14) H(49) 3.239 .
C(14) H(52) 2.044 .
C(15) H(1) 2.028 .
C(15) H(3) 2.023 .
C(15) H(11) 3.257 .
C(15) H(13) 3.259 .
C(15) H(36) 3.002 .
C(15) H(37) 2.993 1_655
C(16) H(3) 3.197 1_556
C(16) H(15) 2.040 .
C(16) H(16) 2.039 .
C(16) H(17) 3.184 .
C(16) H(19) 3.284 .
C(16) H(21) 3.284 .
C(16) H(24) 2.699 .
C(16) H(56) 2.84(5) .
C(17) H(1) 3.240 .
C(17) H(2) 2.025 .
C(17) H(13) 2.044 .
C(17) H(24) 3.212 1_554
C(17) H(30) 3.469 .
C(17) H(36) 3.137 .
C(17) H(37) 3.064 1_655
C(17) H(38) 3.121 1_655
C(18) H(15) 2.924 .
C(18) H(16) 3.567 1_455
C(18) H(43) 2.019 .
C(18) H(52) 3.271 .
C(19) H(10) 3.593 1_455
C(19) H(18) 2.859 1_455
C(19) H(23) 2.013 .
C(19) H(25) 3.220 .
C(19) H(26) 2.041 .
C(19) H(41) 3.283 .
C(19) H(46) 3.147 1_545
C(20) H(15) 3.240 .
C(20) H(19) 3.453 .
C(20) H(41) 3.288 .
C(20) H(43) 2.058 .
C(20) H(45) 2.617 .
C(20) H(49) 2.035 .
C(20) H(50) 3.095 .
C(20) H(52) 3.270 .
C(20) H(55) 2.83(5) .
C(21) H(5) 2.037 .
C(21) H(10) 3.260 .
C(21) H(44) 3.585 1_545
C(21) H(47) 3.159 1_545
C(22) H(18) 3.101 1_455
C(22) H(20) 3.495 1_455
C(22) H(22) 2.002 .
C(22) H(24) 3.250 .
C(22) H(25) 2.027 .
C(22) H(26) 3.251 .
C(22) H(42) 3.484 1_445
C(23) H(15) 2.664 .
C(23) H(16) 2.718 .
C(23) H(17) 2.821 .
C(23) H(24) 2.702 .
C(23) H(26) 2.706 .
C(23) H(56) 1.93(6) .
C(24) H(4) 2.051 .
C(24) H(8) 3.247 .
C(24) H(9) 3.426 .
C(24) H(47) 3.222 1_545
C(24) H(53) 3.33(7) .
C(25) H(3) 3.225 1_556
C(25) H(15) 3.258 .
C(25) H(17) 3.244 .
C(25) H(21) 2.045 .
C(25) H(24) 3.540 .
C(26) H(1) 3.592 .
C(26) H(2) 3.438 .
C(26) H(28) 2.037 .
C(26) H(29) 2.032 .
C(26) H(31) 3.482 1_655
C(26) H(32) 3.023 1_655
C(26) H(35) 3.242 .
C(26) H(39) 3.229 .
C(27) H(25) 3.520 1_554
C(27) H(33) 2.018 .
C(27) H(36) 2.042 .
C(27) H(38) 3.242 .
C(27) H(52) 3.139 1_554
C(28) H(23) 3.010 1_665
C(28) H(40) 2.035 .
C(28) H(45) 3.527 1_655
C(28) H(48) 3.588 1_655
C(28) H(50) 3.274 .
C(28) H(51) 2.037 .
C(29) H(7) 2.033 .
C(29) H(9) 2.036 .
C(29) H(10) 3.232 1_455
C(29) H(12) 3.252 .
C(29) H(54) 3.39(7) .
C(30) H(16) 2.819 .
C(30) H(18) 3.255 .
C(30) H(20) 2.017 .
C(30) H(24) 3.237 .
C(30) H(44) 3.379 1_545
C(31) H(43) 2.741 .
C(31) H(44) 2.046 .
C(31) H(45) 2.038 .
C(31) H(47) 3.269 .
C(31) H(48) 3.259 .
C(31) H(50) 3.179 .
C(31) H(55) 2.64(4) .
C(32) H(27) 2.052 .
C(32) H(31) 3.250 .
C(32) H(34) 3.301 .
C(32) H(35) 3.316 .
C(32) H(37) 2.547 .
C(32) H(39) 3.339 .
C(32) H(54) 3.26(9) .
C(33) H(15) 3.079 .
C(33) H(34) 3.525 .
C(33) H(41) 2.029 .
C(33) H(45) 2.822 .
C(33) H(49) 3.271 .
C(33) H(50) 2.814 .
C(34) H(14) 2.040 .
C(34) H(17) 3.267 .
C(34) H(20) 2.048 .
C(34) H(22) 3.228 1_655
C(34) H(23) 3.454 1_655
C(34) H(41) 3.125 1_655
C(34) H(44) 3.531 1_545
C(35) H(11) 3.422 .
C(35) H(18) 2.017 .
C(35) H(20) 3.271 .
C(35) H(41) 3.157 1_655
C(36) H(1) 3.545 1_455
C(36) H(2) 3.090 1_455
C(36) H(5) 3.199 1_565
C(36) H(27) 2.045 .
C(36) H(32) 2.024 .
C(36) H(34) 3.263 .
C(37) H(6) 2.025 .
C(37) H(8) 3.573 1_455
C(37) H(9) 3.273 .
C(37) H(10) 3.501 1_455
C(37) H(12) 2.030 .
C(38) H(5) 3.123 .
C(38) H(7) 3.233 .
C(38) H(9) 3.249 .
C(38) H(12) 2.055 .
C(38) H(30) 3.403 .
C(38) H(31) 3.319 1_545
C(38) H(53) 3.35(8) .
C(39) H(15) 2.706 .
C(39) H(17) 3.082 .
C(39) H(22) 3.262 .
C(39) H(24) 2.029 .
C(39) H(25) 3.260 .
C(39) H(26) 2.050 .
C(39) H(56) 2.55(6) .
C(40) H(1) 3.003 1_455
C(40) H(2) 3.492 1_455
C(40) H(27) 3.275 .
C(40) H(29) 3.241 1_455
C(40) H(31) 2.018 .
C(40) H(34) 2.045 .
C(40) H(46) 3.434 .
C(40) H(48) 3.594 .
C(41) H(2) 3.373 1_556
C(41) H(3) 3.007 1_556
C(41) H(15) 2.018 .
C(41) H(21) 3.280 .
C(41) H(28) 3.568 1_556
C(42) H(3) 3.490 1_556
C(42) H(13) 3.539 1_556
C(42) H(15) 2.943 .
C(42) H(17) 2.939 .
C(42) H(23) 3.255 .
C(42) H(25) 2.030 .
C(42) H(26) 3.256 .
C(43) H(5) 3.245 .
C(43) H(7) 3.152 1_655
C(43) H(10) 2.060 .
C(43) H(11) 2.876 .
C(43) H(14) 3.324 .
C(43) H(53) 3.12(6) .
C(44) H(30) 2.014 .
C(44) H(36) 3.253 .
C(44) H(37) 3.262 .
C(44) H(38) 2.037 .
C(44) H(51) 3.439 1_444
C(44) H(52) 3.244 1_554
C(45) H(1) 3.052 1_455
C(45) H(31) 3.249 .
C(45) H(32) 2.028 .
C(45) H(43) 3.416 .
C(46) H(5) 3.047 .
C(46) H(6) 2.021 .
C(46) H(7) 3.267 .
C(46) H(11) 3.007 .
C(46) H(36) 3.495 .
C(46) H(54) 3.25(8) .
C(47) H(4) 3.273 .
C(47) H(5) 2.026 .
C(47) H(8) 2.030 .
C(47) H(9) 3.199 .
C(47) H(10) 3.277 .
C(47) H(11) 2.750 .
C(47) H(53) 2.59(7) .
C(48) H(27) 2.969 .
C(48) H(28) 2.051 .
C(48) H(36) 2.880 .
C(48) H(39) 3.261 .
C(48) H(52) 3.543 1_554
C(49) H(2) 2.994 1_556
C(49) H(3) 3.031 1_556
C(49) H(12) 3.507 1_666
C(49) H(15) 3.219 .
C(49) H(16) 3.230 .
C(49) H(19) 2.038 .
C(49) H(21) 2.039 .
C(50) H(30) 2.038 .
C(50) H(33) 3.256 .
C(50) H(35) 2.871 .
C(50) H(37) 3.269 .
C(50) H(52) 3.172 1_554
C(50) H(54) 3.36(7) .
C(51) H(5) 2.675 .
C(51) H(8) 2.692 .
C(51) H(9) 2.810 .
C(51) H(11) 2.680 .
C(51) H(13) 2.700 .
C(51) H(53) 2.17(8) .
C(52) H(4) 3.244 1_565
C(52) H(45) 3.262 .
C(52) H(46) 3.269 .
C(52) H(47) 2.030 .
C(52) H(50) 3.394 .
C(52) H(55) 3.46(5) .
C(53) H(15) 3.111 .
C(53) H(16) 3.094 1_455
C(53) H(19) 3.346 .
C(53) H(21) 3.127 1_455
C(53) H(35) 3.277 1_556
C(53) H(41) 3.273 .
C(53) H(49) 2.020 .
C(54) H(4) 2.029 .
C(54) H(5) 3.229 .
C(54) H(8) 3.238 .
C(54) H(10) 2.027 .
C(54) H(18) 2.882 .
C(54) H(29) 3.182 1_545
C(55) H(34) 3.341 .
C(55) H(42) 3.196 1_455
C(55) H(43) 2.911 .
C(55) H(44) 3.260 .
C(55) H(46) 3.260 .
C(55) H(48) 2.029 .
C(55) H(55) 3.25(4) .
C(56) H(22) 3.220 .
C(56) H(23) 2.032 .
C(56) H(24) 2.028 .
C(56) H(30) 3.310 1_556
C(57) H(4) 3.260 .
C(57) H(6) 3.328 1_655
C(57) H(7) 3.317 1_655
C(57) H(8) 2.050 .
C(57) H(14) 3.252 .
C(57) H(18) 3.022 .
C(57) H(22) 3.341 1_655
C(58) H(19) 3.508 .
C(58) H(40) 3.255 .
C(58) H(43) 3.177 .
C(58) H(44) 2.581 .
C(58) H(49) 3.570 .
C(58) H(50) 2.029 .
C(58) H(51) 3.291 .
C(58) H(55) 2.98(6) .
C(59) H(14) 3.287 .
C(59) H(17) 2.024 .
C(59) H(18) 2.043 .
C(59) H(23) 3.490 1_655
C(59) H(44) 2.991 1_545
C(60) H(27) 3.259 .
C(60) H(33) 3.261 .
C(60) H(36) 3.271 .
C(60) H(38) 2.031 .
C(60) H(52) 3.427 1_554
C(61) H(1) 2.035 .
C(61) H(2) 3.260 .
C(61) H(8) 2.781 .
C(61) H(9) 2.782 .
C(61) H(13) 3.257 .
C(61) H(14) 3.534 .
C(61) H(36) 3.155 .
C(62) H(27) 3.264 .
C(62) H(32) 3.226 .
C(62) H(34) 2.046 .
C(62) H(37) 3.269 .
C(62) H(39) 3.522 .
C(62) H(54) 3.34(9) .
C(63) H(22) 3.072 1_565
C(63) H(32) 2.902 .
C(63) H(44) 3.266 .
C(63) H(45) 3.254 .
C(63) H(47) 2.038 .
C(63) H(48) 2.010 .
C(64) H(4) 3.196 1_565
C(64) H(44) 2.031 .
C(64) H(46) 2.046 .
C(64) H(48) 3.236 .
C(65) H(23) 3.365 1_565
C(65) H(29) 3.405 1_455
C(65) H(32) 2.963 .
C(65) H(34) 3.289 .
C(65) H(40) 3.399 1_455
C(65) H(42) 3.437 1_455
C(65) H(45) 2.036 .
C(65) H(46) 2.023 .
C(65) H(47) 3.235 .
C(66) H(15) 3.253 .
C(66) H(19) 2.982 .
C(66) H(21) 3.246 1_455
C(66) H(35) 3.440 1_556
C(66) H(43) 3.269 .
C(66) H(45) 3.436 .
C(66) H(52) 2.032 .
C(66) H(55) 3.06(5) .
C(67) H(15) 3.590 .
C(67) H(22) 2.030 .
C(67) H(23) 3.256 .
C(67) H(24) 3.254 .
C(67) H(41) 3.202 .
C(67) H(47) 3.584 1_545
C(67) H(56) 2.62(5) .
C(68) H(6) 3.238 .
C(68) H(7) 2.018 .
C(68) H(31) 3.179 1_545
C(68) H(51) 3.158 1_444
C(69) H(3) 3.171 1_556
C(69) H(16) 2.029 .
C(69) H(19) 3.280 .
C(70) H(30) 3.244 .
C(70) H(33) 2.038 .
C(70) H(37) 2.032 .
C(70) H(52) 3.389 1_554
C(71) H(1) 3.215 .
C(71) H(4) 3.466 1_565
C(71) H(29) 2.040 .
C(71) H(35) 3.262 .
C(71) H(54) 2.68(7) .
C(72) H(2) 3.264 .
C(72) H(3) 2.044 .
C(72) H(8) 3.427 .
C(72) H(11) 3.255 .
C(72) H(24) 3.315 1_554
C(72) H(30) 3.087 .
C(72) H(36) 3.268 .
C(72) H(37) 3.542 1_655
C(72) H(38) 3.102 1_655
C(72) H(53) 3.37(7) .
C(73) H(27) 3.118 .
C(73) H(28) 3.294 .
C(73) H(29) 3.275 .
C(73) H(35) 2.051 .
C(73) H(36) 2.699 .
C(73) H(39) 2.030 .
C(73) H(54) 2.69(8) .
C(74) H(15) 3.543 .
C(74) H(40) 2.036 .
C(74) H(42) 3.274 .
C(74) H(43) 3.022 .
C(74) H(44) 3.004 .
C(74) H(56) 3.51(6) .
C(75) H(27) 2.820 .
C(75) H(35) 2.681 .
C(75) H(36) 2.666 .
C(75) H(37) 2.713 .
C(75) H(39) 2.689 .
C(75) H(54) 2.19(8) .
C(76) H(12) 3.193 1_666
C(76) H(20) 3.182 1_565
C(76) H(23) 3.395 1_665
C(76) H(33) 3.358 1_666
C(76) H(40) 3.254 .
C(76) H(42) 2.031 .
H(1) O(7) 3.177 .
H(1) O(8) 3.258 .
H(1) C(4) 3.272 .
H(1) C(12) 3.165 .
H(1) C(15) 2.028 .
H(1) C(17) 3.240 .
H(1) C(26) 3.592 .
H(1) C(36) 3.545 1_655
H(1) C(40) 3.003 1_655
H(1) C(45) 3.052 1_655
H(1) C(61) 2.035 .
H(1) C(71) 3.215 .
H(1) H(2) 2.329 .
H(1) H(11) 2.335 .
H(1) H(29) 3.364 .
H(1) H(32) 3.144 1_655
H(1) H(34) 3.211 1_655
H(1) H(36) 3.460 .
H(1) H(39) 3.444 .
H(2) F(2) 2.775 1_554
H(2) C(3) 3.439 1_655
H(2) C(7) 3.369 .
H(2) C(8) 2.030 .
H(2) C(17) 2.025 .
H(2) C(26) 3.438 .
H(2) C(36) 3.090 1_655
H(2) C(40) 3.492 1_655
H(2) C(41) 3.373 1_554
H(2) C(49) 2.994 1_554
H(2) C(61) 3.260 .
H(2) C(72) 3.264 .
H(2) H(1) 2.329 .
H(2) H(3) 2.324 .
H(2) H(19) 3.451 1_554
H(2) H(28) 3.589 .
H(2) H(31) 3.110 1_655
H(2) H(36) 3.454 .
H(2) H(37) 3.228 1_655
H(3) C(1) 3.070 1_554
H(3) C(4) 3.265 .
H(3) C(8) 3.241 .
H(3) C(15) 2.023 .
H(3) C(16) 3.197 1_554
H(3) C(25) 3.225 1_554
H(3) C(41) 3.007 1_554
H(3) C(42) 3.490 1_554
H(3) C(49) 3.031 1_554
H(3) C(69) 3.171 1_554
H(3) C(72) 2.044 .
H(3) H(2) 2.324 .
H(3) H(13) 2.344 .
H(3) H(15) 3.569 1_554
H(3) H(19) 3.483 1_554
H(3) H(24) 2.574 1_554
H(3) H(37) 3.329 1_655
H(3) H(38) 3.039 1_655
H(4) F(4) 2.545 .
H(4) C(12) 3.468 1_545
H(4) C(24) 2.051 .
H(4) C(47) 3.273 .
H(4) C(52) 3.244 1_545
H(4) C(54) 2.029 .
H(4) C(57) 3.260 .
H(4) C(64) 3.196 1_545
H(4) C(71) 3.466 1_545
H(4) H(5) 2.351 .
H(4) H(29) 3.576 1_545
H(4) H(39) 3.560 1_545
H(4) H(44) 3.082 1_545
H(4) H(47) 2.988 1_545
H(4) H(50) 3.580 1_545
H(5) N(1) 3.278 .
H(5) C(3) 3.490 1_545
H(5) C(5) 2.568 .
H(5) C(21) 2.037 .
H(5) C(36) 3.199 1_545
H(5) C(38) 3.123 .
H(5) C(43) 3.245 .
H(5) C(46) 3.047 .
H(5) C(47) 2.026 .
H(5) C(51) 2.675 .
H(5) C(54) 3.229 .
H(5) H(4) 2.351 .
H(5) H(9) 3.250 .
H(5) H(31) 3.114 1_545
H(5) H(47) 3.094 1_545
H(5) H(53) 3.523 .
H(6) S(2) 3.551 .
H(6) O(3) 3.048 .
H(6) N(2) 2.903 .
H(6) C(5) 3.232 .
H(6) C(37) 2.025 .
H(6) C(46) 2.021 .
H(6) C(57) 3.328 1_455
H(6) C(68) 3.238 .
H(6) H(7) 2.320 .
H(6) H(8) 3.256 1_455
H(6) H(9) 2.327 .
H(6) H(10) 2.571 1_455
H(6) H(54) 2.947 .
H(7) F(3) 2.691 1_445
H(7) O(5) 3.205 1_444
H(7) C(29) 2.033 .
H(7) C(38) 3.233 .
H(7) C(43) 3.152 1_455
H(7) C(46) 3.267 .
H(7) C(57) 3.317 1_455
H(7) C(68) 2.018 .
H(7) H(6) 2.320 .
H(7) H(8) 2.813 1_455
H(7) H(10) 3.122 1_455
H(7) H(12) 2.333 .
H(7) H(28) 3.545 1_445
H(8) O(3) 3.475 1_655
H(8) N(1) 3.359 .
H(8) C(4) 2.605 .
H(8) C(24) 3.247 .
H(8) C(37) 3.573 1_655
H(8) C(47) 2.030 .
H(8) C(51) 2.692 .
H(8) C(54) 3.238 .
H(8) C(57) 2.050 .
H(8) C(61) 2.781 .
H(8) C(72) 3.427 .
H(8) H(6) 3.256 1_655
H(8) H(7) 2.813 1_655
H(8) H(10) 2.365 .
H(8) H(11) 2.782 .
H(8) H(14) 3.500 .
H(8) H(37) 3.591 1_655
H(8) H(53) 3.193 .
H(9) O(8) 2.634 .
H(9) N(2) 3.344 .
H(9) C(4) 3.060 .
H(9) C(5) 2.036 .
H(9) C(24) 3.426 .
H(9) C(29) 2.036 .
H(9) C(37) 3.273 .
H(9) C(38) 3.249 .
H(9) C(47) 3.199 .
H(9) C(51) 2.810 .
H(9) C(61) 2.782 .
H(9) H(5) 3.250 .
H(9) H(6) 2.327 .
H(9) H(11) 2.348 .
H(9) H(36) 3.515 .
H(9) H(47) 3.533 1_545
H(9) H(54) 2.707 .
H(10) F(3) 3.281 1_545
H(10) F(4) 2.531 .
H(10) O(3) 2.989 1_655
H(10) C(19) 3.593 1_655
H(10) C(21) 3.260 .
H(10) C(29) 3.232 1_655
H(10) C(37) 3.501 1_655
H(10) C(43) 2.060 .
H(10) C(47) 3.277 .
H(10) C(54) 2.027 .
H(10) H(6) 2.571 1_655
H(10) H(7) 3.122 1_655
H(10) H(8) 2.365 .
H(10) H(14) 3.389 .
H(10) H(18) 2.971 .
H(10) H(22) 2.651 1_655
H(10) H(46) 3.180 1_645
H(11) S(4) 3.473 .
H(11) O(8) 2.656 .
H(11) C(4) 2.047 .
H(11) C(5) 3.180 .
H(11) C(8) 2.036 .
H(11) C(15) 3.257 .
H(11) C(35) 3.422 .
H(11) C(43) 2.876 .
H(11) C(46) 3.007 .
H(11) C(47) 2.750 .
H(11) C(51) 2.680 .
H(11) C(72) 3.255 .
H(11) H(1) 2.335 .
H(11) H(8) 2.782 .
H(11) H(9) 2.348 .
H(11) H(14) 2.748 .
H(11) H(54) 3.578 .
H(12) S(1) 2.977 .
H(12) F(2) 2.383 1_444
H(12) F(3) 3.358 1_445
H(12) O(1) 3.418 .
H(12) O(2) 3.237 .
H(12) O(5) 3.278 1_444
H(12) C(5) 3.291 .
H(12) C(29) 3.252 .
H(12) C(37) 2.030 .
H(12) C(38) 2.055 .
H(12) C(49) 3.507 1_444
H(12) C(76) 3.193 1_444
H(12) H(7) 2.333 .
H(12) H(28) 3.597 1_445
H(12) H(31) 3.236 1_545
H(12) H(33) 3.599 .
H(12) H(51) 2.485 1_444
H(13) S(1) 3.378 .
H(13) O(2) 3.259 .
H(13) O(6) 2.876 1_544
H(13) N(1) 2.434 .
H(13) C(4) 2.029 .
H(13) C(5) 3.525 .
H(13) C(15) 3.259 .
H(13) C(17) 2.044 .
H(13) C(42) 3.539 1_554
H(13) C(51) 2.700 .
H(13) C(61) 3.257 .
H(13) H(3) 2.344 .
H(13) H(24) 2.783 1_554
H(13) H(25) 3.227 1_554
H(13) H(30) 3.035 .
H(13) H(38) 3.008 1_655
H(13) H(53) 2.942 .
H(14) S(4) 2.967 .
H(14) O(3) 2.818 1_655
H(14) O(7) 3.322 .
H(14) O(8) 3.303 .
H(14) C(9) 3.286 .
H(14) C(13) 2.058 .
H(14) C(34) 2.040 .
H(14) C(43) 3.324 .
H(14) C(57) 3.252 .
H(14) C(59) 3.287 .
H(14) C(61) 3.534 .
H(14) H(8) 3.500 .
H(14) H(10) 3.389 .
H(14) H(11) 2.748 .
H(14) H(18) 2.337 .
H(14) H(41) 3.284 1_655
H(15) F(1) 3.592 .
H(15) N(4) 3.119 .
H(15) C(14) 2.918 .
H(15) C(16) 2.040 .
H(15) C(18) 2.924 .
H(15) C(20) 3.240 .
H(15) C(23) 2.664 .
H(15) C(25) 3.258 .
H(15) C(33) 3.079 .
H(15) C(39) 2.706 .
H(15) C(41) 2.018 .
H(15) C(42) 2.943 .
H(15) C(49) 3.219 .
H(15) C(53) 3.111 .
H(15) C(66) 3.253 .
H(15) C(67) 3.590 .
H(15) C(74) 3.543 .
H(15) H(3) 3.569 1_556
H(15) H(19) 2.330 .
H(15) H(24) 2.902 .
H(15) H(41) 3.379 .
H(15) H(50) 3.527 .
H(15) H(56) 3.067 .
H(16) F(1) 3.295 1_655
H(16) N(4) 3.471 .
H(16) C(1) 3.260 .
H(16) C(9) 2.553 .
H(16) C(13) 3.300 .
H(16) C(14) 3.029 1_655
H(16) C(16) 2.039 .
H(16) C(18) 3.567 1_655
H(16) C(23) 2.718 .
H(16) C(30) 2.819 .
H(16) C(49) 3.230 .
H(16) C(53) 3.094 1_655
H(16) C(69) 2.029 .
H(16) H(17) 2.901 .
H(16) H(21) 2.343 .
H(16) H(52) 3.254 1_655
H(17) O(6) 2.464 1_545
H(17) C(9) 2.046 .
H(17) C(13) 3.251 .
H(17) C(16) 3.184 .
H(17) C(23) 2.821 .
H(17) C(25) 3.244 .
H(17) C(34) 3.267 .
H(17) C(39) 3.082 .
H(17) C(42) 2.939 .
H(17) C(59) 2.024 .
H(17) H(16) 2.901 .
H(17) H(20) 2.322 .
H(17) H(24) 2.607 .
H(17) H(33) 3.565 1_656
H(17) H(38) 3.142 1_656
H(17) H(44) 3.564 1_545
H(18) F(1) 3.582 1_655
H(18) F(4) 2.714 .
H(18) O(3) 3.546 1_655
H(18) C(13) 3.224 .
H(18) C(19) 2.859 1_655
H(18) C(22) 3.101 1_655
H(18) C(30) 3.255 .
H(18) C(35) 2.017 .
H(18) C(54) 2.882 .
H(18) C(57) 3.022 .
H(18) C(59) 2.043 .
H(18) H(10) 2.971 .
H(18) H(14) 2.337 .
H(18) H(20) 2.339 .
H(18) H(22) 2.362 1_655
H(18) H(23) 2.830 1_655
H(18) H(41) 3.209 1_655
H(19) F(2) 2.539 .
H(19) O(5) 3.375 .
H(19) C(1) 2.036 .
H(19) C(7) 3.396 1_556
H(19) C(11) 3.411 .
H(19) C(16) 3.284 .
H(19) C(20) 3.453 .
H(19) C(49) 2.038 .
H(19) C(53) 3.346 .
H(19) C(58) 3.508 .
H(19) C(66) 2.982 .
H(19) C(69) 3.280 .
H(19) H(2) 3.451 1_556
H(19) H(3) 3.483 1_556
H(19) H(15) 2.330 .
H(19) H(28) 2.798 1_556
H(19) H(35) 3.436 1_556
H(19) H(49) 2.959 .
H(19) H(52) 3.563 .
H(20) F(1) 2.952 1_655
H(20) O(6) 3.151 1_545
H(20) C(9) 3.242 .
H(20) C(11) 3.194 1_545
H(20) C(22) 3.495 1_655
H(20) C(30) 2.017 .
H(20) C(34) 2.048 .
H(20) C(35) 3.271 .
H(20) C(76) 3.182 1_545
H(20) H(17) 2.322 .
H(20) H(18) 2.339 .
H(20) H(23) 2.915 1_655
H(20) H(33) 3.077 1_656
H(20) H(44) 2.893 1_545
H(20) H(51) 3.329 1_545
H(21) F(2) 2.560 .
H(21) O(1) 2.772 1_666
H(21) C(16) 3.284 .
H(21) C(25) 2.045 .
H(21) C(41) 3.280 .
H(21) C(49) 2.039 .
H(21) C(53) 3.127 1_655
H(21) C(66) 3.246 1_655
H(21) H(16) 2.343 .
H(21) H(27) 3.054 1_656
H(21) H(49) 3.148 1_655
H(21) H(52) 2.944 1_655
H(22) F(4) 3.048 1_455
H(22) O(3) 3.166 .
H(22) C(22) 2.002 .
H(22) C(34) 3.228 1_455
H(22) C(39) 3.262 .
H(22) C(56) 3.220 .
H(22) C(57) 3.341 1_455
H(22) C(63) 3.072 1_545
H(22) C(67) 2.030 .
H(22) H(10) 2.651 1_455
H(22) H(18) 2.362 1_455
H(22) H(23) 2.303 .
H(22) H(26) 2.332 .
H(22) H(41) 3.467 .
H(22) H(46) 2.721 1_545
H(23) F(1) 3.507 .
H(23) F(4) 3.349 1_455
H(23) C(19) 2.013 .
H(23) C(28) 3.010 1_445
H(23) C(34) 3.454 1_455
H(23) C(42) 3.255 .
H(23) C(56) 2.032 .
H(23) C(59) 3.490 1_455
H(23) C(65) 3.365 1_545
H(23) C(67) 3.256 .
H(23) C(76) 3.395 1_445
H(23) H(18) 2.830 1_455
H(23) H(20) 2.915 1_455
H(23) H(22) 2.303 .
H(23) H(25) 2.332 .
H(23) H(42) 2.738 1_445
H(23) H(48) 3.363 1_545
H(23) H(51) 3.413 1_445
H(24) O(6) 3.494 1_545
H(24) C(1) 2.913 .
H(24) C(9) 3.327 .
H(24) C(16) 2.699 .
H(24) C(17) 3.212 1_556
H(24) C(22) 3.250 .
H(24) C(23) 2.702 .
H(24) C(25) 3.540 .
H(24) C(30) 3.237 .
H(24) C(39) 2.029 .
H(24) C(56) 2.028 .
H(24) C(67) 3.254 .
H(24) C(72) 3.315 1_556
H(24) H(3) 2.574 1_556
H(24) H(13) 2.783 1_556
H(24) H(15) 2.902 .
H(24) H(17) 2.607 .
H(24) H(25) 2.325 .
H(24) H(30) 3.430 1_556
H(25) F(1) 3.503 .
H(25) O(2) 2.496 1_556
H(25) C(19) 3.220 .
H(25) C(22) 2.027 .
H(25) C(27) 3.520 1_556
H(25) C(39) 3.260 .
H(25) C(42) 2.030 .
H(25) H(13) 3.227 1_556
H(25) H(23) 2.332 .
H(25) H(24) 2.325 .
H(25) H(30) 2.713 1_556
H(25) H(33) 3.377 1_556
H(25) H(42) 3.448 1_445
H(25) H(51) 3.510 1_445
H(25) H(55) 3.427 1_545
H(26) S(2) 3.202 .
H(26) S(4) 3.116 .
H(26) O(3) 2.959 .
H(26) O(4) 2.837 .
H(26) O(8) 2.774 .
H(26) N(4) 2.528 .
H(26) C(9) 3.371 .
H(26) C(13) 3.561 .
H(26) C(19) 2.041 .
H(26) C(22) 3.251 .
H(26) C(23) 2.706 .
H(26) C(39) 2.050 .
H(26) C(42) 3.256 .
H(26) H(22) 2.332 .
H(26) H(41) 3.339 .
H(26) H(54) 3.265 .
H(26) H(56) 2.167 .
H(27) F(2) 3.467 1_454
H(27) O(1) 2.456 1_565
H(27) C(10) 3.157 .
H(27) C(32) 2.052 .
H(27) C(36) 2.045 .
H(27) C(40) 3.275 .
H(27) C(48) 2.969 .
H(27) C(60) 3.259 .
H(27) C(62) 3.264 .
H(27) C(73) 3.118 .
H(27) C(75) 2.820 .
H(27) H(21) 3.054 1_454
H(27) H(31) 2.337 .
H(27) H(35) 2.624 .
H(27) H(37) 2.967 .
H(28) F(2) 3.171 1_554
H(28) F(3) 2.554 .
H(28) O(5) 2.494 1_554
H(28) C(12) 3.269 .
H(28) C(26) 2.037 .
H(28) C(41) 3.568 1_554
H(28) C(48) 2.051 .
H(28) C(73) 3.294 .
H(28) H(2) 3.589 .
H(28) H(7) 3.545 1_665
H(28) H(12) 3.597 1_665
H(28) H(19) 2.798 1_554
H(28) H(35) 2.354 .
H(28) H(49) 3.348 1_554
H(28) H(53) 3.076 1_565
H(29) F(3) 2.528 .
H(29) F(4) 2.700 1_565
H(29) O(7) 2.999 .
H(29) C(7) 3.270 .
H(29) C(26) 2.032 .
H(29) C(40) 3.241 1_655
H(29) C(54) 3.182 1_565
H(29) C(65) 3.405 1_655
H(29) C(71) 2.040 .
H(29) C(73) 3.275 .
H(29) H(1) 3.364 .
H(29) H(4) 3.576 1_565
H(29) H(32) 2.410 1_655
H(29) H(39) 2.334 .
H(29) H(40) 3.513 .
H(29) H(46) 3.480 1_655
H(29) H(48) 2.640 1_655
H(30) F(1) 3.331 1_554
H(30) O(2) 3.535 .
H(30) C(4) 3.556 .
H(30) C(5) 3.523 .
H(30) C(10) 3.268 .
H(30) C(17) 3.469 .
H(30) C(38) 3.403 .
H(30) C(44) 2.014 .
H(30) C(50) 2.038 .
H(30) C(56) 3.310 1_554
H(30) C(70) 3.244 .
H(30) C(72) 3.087 .
H(30) H(13) 3.035 .
H(30) H(24) 3.430 1_554
H(30) H(25) 2.713 1_554
H(30) H(33) 2.312 .
H(30) H(36) 2.339 .
H(30) H(52) 3.576 1_554
H(31) F(2) 2.759 1_454
H(31) F(3) 2.707 1_455
H(31) O(1) 3.241 1_565
H(31) C(3) 2.028 .
H(31) C(26) 3.482 1_455
H(31) C(32) 3.250 .
H(31) C(38) 3.319 1_565
H(31) C(40) 2.018 .
H(31) C(45) 3.249 .
H(31) C(68) 3.179 1_565
H(31) H(2) 3.110 1_455
H(31) H(5) 3.114 1_565
H(31) H(12) 3.236 1_565
H(31) H(27) 2.337 .
H(31) H(32) 2.309 .
H(32) F(3) 2.619 1_455
H(32) C(3) 3.269 .
H(32) C(12) 2.873 1_455
H(32) C(26) 3.023 1_455
H(32) C(36) 2.024 .
H(32) C(45) 2.028 .
H(32) C(62) 3.226 .
H(32) C(63) 2.902 .
H(32) C(65) 2.963 .
H(32) H(1) 3.144 1_455
H(32) H(29) 2.410 1_455
H(32) H(31) 2.309 .
H(32) H(34) 2.348 .
H(32) H(46) 2.753 .
H(32) H(48) 2.853 .
H(33) F(1) 2.694 1_554
H(33) O(6) 3.102 1_444
H(33) C(27) 2.018 .
H(33) C(50) 3.256 .
H(33) C(60) 3.261 .
H(33) C(70) 2.038 .
H(33) C(76) 3.358 1_444
H(33) H(12) 3.599 .
H(33) H(17) 3.565 1_454
H(33) H(20) 3.077 1_454
H(33) H(25) 3.377 1_554
H(33) H(30) 2.312 .
H(33) H(38) 2.338 .
H(33) H(51) 2.645 1_444
H(34) S(2) 2.983 .
H(34) O(3) 3.327 .
H(34) O(4) 3.329 .
H(34) O(7) 2.830 1_455
H(34) C(32) 3.301 .
H(34) C(33) 3.525 .
H(34) C(36) 3.263 .
H(34) C(40) 2.045 .
H(34) C(55) 3.341 .
H(34) C(62) 2.046 .
H(34) C(65) 3.289 .
H(34) H(1) 3.211 1_455
H(34) H(32) 2.348 .
H(34) H(43) 2.804 .
H(34) H(45) 3.460 .
H(34) H(48) 3.363 .
H(35) O(1) 3.375 1_565
H(35) C(3) 3.236 .
H(35) C(7) 2.041 .
H(35) C(10) 2.693 .
H(35) C(26) 3.242 .
H(35) C(32) 3.316 .
H(35) C(50) 2.871 .
H(35) C(53) 3.277 1_554
H(35) C(66) 3.440 1_554
H(35) C(71) 3.262 .
H(35) C(73) 2.051 .
H(35) C(75) 2.681 .
H(35) H(19) 3.436 1_554
H(35) H(27) 2.624 .
H(35) H(28) 2.354 .
H(35) H(36) 2.819 .
H(35) H(49) 2.933 1_554
H(35) H(52) 2.616 1_554
H(36) N(2) 3.196 .
H(36) C(4) 3.272 .
H(36) C(8) 3.006 .
H(36) C(10) 2.044 .
H(36) C(15) 3.002 .
H(36) C(17) 3.137 .
H(36) C(27) 2.042 .
H(36) C(44) 3.253 .
H(36) C(46) 3.495 .
H(36) C(48) 2.880 .
H(36) C(60) 3.271 .
H(36) C(61) 3.155 .
H(36) C(72) 3.268 .
H(36) C(73) 2.699 .
H(36) C(75) 2.666 .
H(36) H(1) 3.460 .
H(36) H(2) 3.454 .
H(36) H(9) 3.515 .
H(36) H(30) 2.339 .
H(36) H(35) 2.819 .
H(36) H(54) 3.137 .
H(37) N(2) 3.412 .
H(37) C(3) 2.855 .
H(37) C(8) 3.394 1_455
H(37) C(10) 2.047 .
H(37) C(15) 2.993 1_455
H(37) C(17) 3.064 1_455
H(37) C(32) 2.547 .
H(37) C(44) 3.262 .
H(37) C(50) 3.269 .
H(37) C(62) 3.269 .
H(37) C(70) 2.032 .
H(37) C(72) 3.542 1_455
H(37) C(75) 2.713 .
H(37) H(2) 3.228 1_455
H(37) H(3) 3.329 1_455
H(37) H(8) 3.591 1_455
H(37) H(27) 2.967 .
H(37) H(38) 2.331 .
H(38) O(6) 2.566 1_444
H(38) C(10) 3.268 .
H(38) C(17) 3.121 1_455
H(38) C(27) 3.242 .
H(38) C(44) 2.037 .
H(38) C(60) 2.031 .
H(38) C(72) 3.102 1_455
H(38) H(3) 3.039 1_455
H(38) H(13) 3.008 1_455
H(38) H(17) 3.142 1_454
H(38) H(33) 2.338 .
H(38) H(37) 2.331 .
H(39) S(2) 3.037 .
H(39) S(4) 3.154 .
H(39) O(4) 2.679 .
H(39) O(7) 2.956 .
H(39) O(8) 2.776 .
H(39) N(2) 2.487 .
H(39) C(12) 2.026 .
H(39) C(26) 3.229 .
H(39) C(32) 3.339 .
H(39) C(48) 3.261 .
H(39) C(62) 3.522 .
H(39) C(73) 2.030 .
H(39) C(75) 2.689 .
H(39) H(1) 3.444 .
H(39) H(4) 3.560 1_565
H(39) H(29) 2.334 .
H(39) H(54) 2.203 .
H(39) H(56) 3.334 .
H(40) F(4) 3.365 1_565
H(40) O(7) 2.978 .
H(40) N(4) 3.090 .
H(40) C(28) 2.035 .
H(40) C(58) 3.255 .
H(40) C(65) 3.399 1_655
H(40) C(74) 2.036 .
H(40) C(76) 3.254 .
H(40) H(29) 3.513 .
H(40) H(42) 2.336 .
H(40) H(45) 3.201 1_655
H(40) H(48) 2.643 1_655
H(40) H(50) 2.336 .
H(40) H(56) 3.242 .
H(41) S(2) 3.531 .
H(41) F(1) 2.526 .
H(41) O(3) 3.060 .
H(41) O(4) 3.075 .
H(41) C(14) 2.030 .
H(41) C(19) 3.283 .
H(41) C(20) 3.288 .
H(41) C(33) 2.029 .
H(41) C(34) 3.125 1_455
H(41) C(35) 3.157 1_455
H(41) C(53) 3.273 .
H(41) C(67) 3.202 .
H(41) H(14) 3.284 1_455
H(41) H(15) 3.379 .
H(41) H(18) 3.209 1_455
H(41) H(22) 3.467 .
H(41) H(26) 3.339 .
H(41) H(43) 2.325 .
H(42) O(2) 3.053 1_666
H(42) C(6) 2.039 .
H(42) C(11) 3.250 .
H(42) C(22) 3.484 1_665
H(42) C(55) 3.196 1_655
H(42) C(65) 3.437 1_655
H(42) C(74) 3.274 .
H(42) C(76) 2.031 .
H(42) H(23) 2.738 1_665
H(42) H(25) 3.448 1_665
H(42) H(40) 2.336 .
H(42) H(45) 2.774 1_655
H(42) H(48) 3.222 1_655
H(42) H(51) 2.342 .
H(43) S(2) 3.421 .
H(43) O(4) 2.545 .
H(43) C(2) 2.672 .
H(43) C(14) 3.225 .
H(43) C(18) 2.019 .
H(43) C(20) 2.058 .
H(43) C(31) 2.741 .
H(43) C(45) 3.416 .
H(43) C(55) 2.911 .
H(43) C(58) 3.177 .
H(43) C(66) 3.269 .
H(43) C(74) 3.022 .
H(43) H(34) 2.804 .
H(43) H(41) 2.325 .
H(43) H(45) 2.836 .
H(43) H(50) 2.361 .
H(44) N(3) 3.304 .
H(44) C(2) 2.701 .
H(44) C(11) 3.180 .
H(44) C(21) 3.585 1_565
H(44) C(30) 3.379 1_565
H(44) C(31) 2.046 .
H(44) C(34) 3.531 1_565
H(44) C(55) 3.260 .
H(44) C(58) 2.581 .
H(44) C(59) 2.991 1_565
H(44) C(63) 3.266 .
H(44) C(64) 2.031 .
H(44) C(74) 3.004 .
H(44) H(4) 3.082 1_565
H(44) H(17) 3.564 1_565
H(44) H(20) 2.893 1_565
H(44) H(47) 2.328 .
H(44) H(50) 3.195 .
H(45) N(3) 3.334 .
H(45) C(2) 2.691 .
H(45) C(20) 2.617 .
H(45) C(28) 3.527 1_455
H(45) C(31) 2.038 .
H(45) C(33) 2.822 .
H(45) C(52) 3.262 .
H(45) C(63) 3.254 .
H(45) C(65) 2.036 .
H(45) C(66) 3.436 .
H(45) H(34) 3.460 .
H(45) H(40) 3.201 1_455
H(45) H(42) 2.774 1_455
H(45) H(43) 2.836 .
H(45) H(48) 2.327 .
H(45) H(55) 3.270 .
H(46) F(3) 3.396 1_455
H(46) F(4) 3.256 1_465
H(46) C(19) 3.147 1_565
H(46) C(40) 3.434 .
H(46) C(52) 3.269 .
H(46) C(55) 3.260 .
H(46) C(64) 2.046 .
H(46) C(65) 2.023 .
H(46) H(10) 3.180 1_465
H(46) H(22) 2.721 1_565
H(46) H(29) 3.480 1_455
H(46) H(32) 2.753 .
H(46) H(47) 2.346 .
H(46) H(48) 2.314 .
H(47) C(21) 3.159 1_565
H(47) C(24) 3.222 1_565
H(47) C(31) 3.269 .
H(47) C(52) 2.030 .
H(47) C(63) 2.038 .
H(47) C(65) 3.235 .
H(47) C(67) 3.584 1_565
H(47) H(4) 2.988 1_565
H(47) H(5) 3.094 1_565
H(47) H(9) 3.533 1_565
H(47) H(44) 2.328 .
H(47) H(46) 2.346 .
H(48) F(4) 2.825 1_465
H(48) O(7) 3.244 1_455
H(48) C(6) 3.304 1_455
H(48) C(12) 3.588 1_455
H(48) C(28) 3.588 1_455
H(48) C(31) 3.259 .
H(48) C(40) 3.594 .
H(48) C(55) 2.029 .
H(48) C(63) 2.010 .
H(48) C(64) 3.236 .
H(48) H(23) 3.363 1_565
H(48) H(29) 2.640 1_455
H(48) H(32) 2.853 .
H(48) H(34) 3.363 .
H(48) H(40) 2.643 1_455
H(48) H(42) 3.222 1_455
H(48) H(45) 2.327 .
H(48) H(46) 2.314 .
H(49) S(3) 3.329 .
H(49) O(1) 2.817 1_566
H(49) O(5) 3.114 .
H(49) N(3) 2.472 .
H(49) C(2) 2.740 .
H(49) C(14) 3.239 .
H(49) C(20) 2.035 .
H(49) C(33) 3.271 .
H(49) C(53) 2.020 .
H(49) C(58) 3.570 .
H(49) H(19) 2.959 .
H(49) H(21) 3.148 1_455
H(49) H(28) 3.348 1_556
H(49) H(35) 2.933 1_556
H(49) H(52) 2.327 .
H(49) H(55) 2.618 .
H(50) O(4) 2.734 .
H(50) N(4) 3.325 .
H(50) C(2) 2.809 .
H(50) C(6) 2.040 .
H(50) C(11) 3.245 .
H(50) C(20) 3.095 .
H(50) C(28) 3.274 .
H(50) C(31) 3.179 .
H(50) C(33) 2.814 .
H(50) C(52) 3.394 .
H(50) C(58) 2.029 .
H(50) H(4) 3.580 1_565
H(50) H(15) 3.527 .
H(50) H(40) 2.336 .
H(50) H(43) 2.361 .
H(50) H(44) 3.195 .
H(50) H(56) 2.978 .
H(51) S(3) 2.979 .
H(51) F(2) 3.536 .
H(51) O(2) 3.186 1_666
H(51) O(5) 3.270 .
H(51) O(6) 3.373 .
H(51) C(6) 3.262 .
H(51) C(11) 2.050 .
H(51) C(28) 2.037 .
H(51) C(44) 3.439 1_666
H(51) C(58) 3.291 .
H(51) C(68) 3.158 1_666
H(51) H(12) 2.485 1_666
H(51) H(20) 3.329 1_565
H(51) H(23) 3.413 1_665
H(51) H(25) 3.510 1_665
H(51) H(33) 2.645 1_666
H(51) H(42) 2.342 .
H(52) F(1) 2.554 .
H(52) C(10) 3.311 1_556
H(52) C(14) 2.044 .
H(52) C(18) 3.271 .
H(52) C(20) 3.270 .
H(52) C(27) 3.139 1_556
H(52) C(44) 3.244 1_556
H(52) C(48) 3.543 1_556
H(52) C(50) 3.172 1_556
H(52) C(60) 3.427 1_556
H(52) C(66) 2.032 .
H(52) C(70) 3.389 1_556
H(52) H(16) 3.254 1_455
H(52) H(19) 3.563 .
H(52) H(21) 2.944 1_455
H(52) H(30) 3.576 1_556
H(52) H(35) 2.616 1_556
H(52) H(49) 2.327 .
H(53) S(1) 2.23(7) .
H(53) S(3) 2.98(8) 1_544
H(53) O(1) 2.64(6) .
H(53) O(2) 3.08(7) .
H(53) O(5) 2.13(8) 1_544
H(53) O(6) 3.33(7) 1_544
H(53) N(3) 3.46(7) 1_544
H(53) C(4) 3.10(8) .
H(53) C(5) 3.27(9) .
H(53) C(7) 3.56(8) 1_545
H(53) C(24) 3.33(7) .
H(53) C(38) 3.35(8) .
H(53) C(43) 3.12(6) .
H(53) C(47) 2.59(7) .
H(53) C(51) 2.17(8) .
H(53) C(72) 3.37(7) .
H(53) H(5) 3.523 .
H(53) H(8) 3.193 .
H(53) H(13) 2.942 .
H(53) H(28) 3.076 1_545
H(53) H(55) 3.23(8) 1_544
H(54) S(2) 2.18(9) .
H(54) S(4) 3.21(7) .
H(54) O(3) 3.01(8) .
H(54) O(4) 2.62(8) .
H(54) O(8) 1.98(8) .
H(54) C(10) 3.02(7) .
H(54) C(29) 3.39(7) .
H(54) C(32) 3.26(9) .
H(54) C(46) 3.25(8) .
H(54) C(50) 3.36(7) .
H(54) C(62) 3.34(9) .
H(54) C(71) 2.68(7) .
H(54) C(73) 2.69(8) .
H(54) C(75) 2.19(8) .
H(54) H(6) 2.947 .
H(54) H(9) 2.707 .
H(54) H(11) 3.578 .
H(54) H(26) 3.265 .
H(54) H(36) 3.137 .
H(54) H(39) 2.203 .
H(54) H(56) 3.36(9) .
H(55) S(1) 3.13(5) 1_566
H(55) S(3) 1.94(4) .
H(55) O(1) 3.43(5) 1_566
H(55) O(2) 2.41(6) 1_566
H(55) O(5) 2.74(4) .
H(55) O(6) 2.59(4) .
H(55) N(1) 3.40(5) 1_566
H(55) C(2) 1.95(5) .
H(55) C(11) 3.03(6) .
H(55) C(20) 2.83(5) .
H(55) C(31) 2.64(4) .
H(55) C(52) 3.46(5) .
H(55) C(55) 3.25(4) .
H(55) C(58) 2.98(6) .
H(55) C(66) 3.06(5) .
H(55) H(25) 3.427 1_565
H(55) H(45) 3.270 .
H(55) H(49) 2.618 .
H(55) H(53) 3.23(8) 1_566
H(56) S(2) 3.40(6) .
H(56) S(4) 1.99(7) .
H(56) O(4) 2.23(7) .
H(56) O(7) 2.90(6) .
H(56) O(8) 2.51(6) .
H(56) C(1) 3.27(6) .
H(56) C(9) 2.98(7) .
H(56) C(13) 3.05(8) .
H(56) C(16) 2.84(5) .
H(56) C(23) 1.93(6) .
H(56) C(39) 2.55(6) .
H(56) C(67) 2.62(5) .
H(56) C(74) 3.51(6) .
H(56) H(15) 3.067 .
H(56) H(26) 2.167 .
H(56) H(39) 3.334 .
H(56) H(40) 3.242 .
H(56) H(50) 2.978 .
H(56) H(54) 3.36(9) .

loop_
_geom_torsion_atom_site_label_1
_geom_torsion_atom_site_label_2
_geom_torsion_atom_site_label_3
_geom_torsion_atom_site_label_4
_geom_torsion
O(1) S(1) N(1) C(51) -111.8(4)
O(1) S(1) C(38) C(5) 109.8(4)
O(1) S(1) C(38) C(68) -70.2(6)
O(2) S(1) N(1) C(51) 119.6(4)
O(2) S(1) C(38) C(5) -120.0(4)
O(2) S(1) C(38) C(68) 60.0(6)
N(1) S(1) C(38) C(5) -5.9(5)
N(1) S(1) C(38) C(68) 174.2(6)
C(38) S(1) N(1) C(51) 6.2(4)
O(3) S(2) N(2) C(75) 123.3(3)
O(3) S(2) C(62) C(32) -118.4(3)
O(3) S(2) C(62) C(45) 65.3(5)
O(4) S(2) N(2) C(75) -107.6(3)
O(4) S(2) C(62) C(32) 112.0(3)
O(4) S(2) C(62) C(45) -64.3(5)
N(2) S(2) C(62) C(32) -2.9(3)
N(2) S(2) C(62) C(45) -179.2(4)
C(62) S(2) N(2) C(75) 6.6(3)
O(5) S(3) N(3) C(2) -113.6(5)
O(5) S(3) C(11) C(58) 115.4(4)
O(5) S(3) C(11) C(76) -62.2(6)
O(6) S(3) N(3) C(2) 115.5(5)
O(6) S(3) C(11) C(58) -114.1(4)
O(6) S(3) C(11) C(76) 68.3(6)
N(3) S(3) C(11) C(58) 1.4(5)
N(3) S(3) C(11) C(76) -176.2(6)
C(11) S(3) N(3) C(2) -0.7(5)
O(7) S(4) N(4) C(23) -121.8(3)
O(7) S(4) C(13) C(9) 117.1(3)
O(7) S(4) C(13) C(35) -66.5(5)
O(8) S(4) N(4) C(23) 108.6(3)
O(8) S(4) C(13) C(9) -112.1(3)
O(8) S(4) C(13) C(35) 64.3(5)
N(4) S(4) C(13) C(9) 2.5(3)
N(4) S(4) C(13) C(35) 178.8(4)
C(13) S(4) N(4) C(23) -5.6(3)
S(1) N(1) C(51) C(4) -120.4(4)
S(1) N(1) C(51) C(5) -4.6(6)
S(1) N(1) C(51) C(47) 116.1(4)
S(2) N(2) C(75) C(10) -127.6(4)
S(2) N(2) C(75) C(32) -7.8(4)
S(2) N(2) C(75) C(73) 106.9(5)
S(3) N(3) C(2) C(20) 115.3(5)
S(3) N(3) C(2) C(31) -120.5(5)
S(3) N(3) C(2) C(58) -0.1(5)
S(4) N(4) C(23) C(9) 6.6(4)
S(4) N(4) C(23) C(16) 127.2(4)
S(4) N(4) C(23) C(39) -109.2(5)
C(16) C(1) C(41) C(49) -0.4(8)
C(41) C(1) C(16) C(23) -175.5(5)
C(41) C(1) C(16) C(25) 0.6(9)
N(3) C(2) C(20) C(33) 170.6(6)
N(3) C(2) C(20) C(66) -13.4(9)
N(3) C(2) C(31) C(52) 85.8(7)
N(3) C(2) C(31) C(55) -88.5(6)
N(3) C(2) C(58) C(11) 1.1(7)
N(3) C(2) C(58) C(74) 178.2(6)
C(20) C(2) C(31) C(52) -151.6(6)
C(20) C(2) C(31) C(55) 34.2(9)
C(31) C(2) C(20) C(33) 48.5(8)
C(31) C(2) C(20) C(66) -135.5(6)
C(20) C(2) C(58) C(11) -115.5(5)
C(20) C(2) C(58) C(74) 61.6(8)
C(58) C(2) C(20) C(33) -77.5(6)
C(58) C(2) C(20) C(66) 98.4(7)
C(31) C(2) C(58) C(11) 118.8(6)
C(31) C(2) C(58) C(74) -64.1(8)
C(58) C(2) C(31) C(52) -28.1(8)
C(58) C(2) C(31) C(55) 157.6(6)
C(32) C(3) C(36) C(40) -0.6(7)
C(36) C(3) C(32) C(62) 1.5(6)
C(36) C(3) C(32) C(75) -173.9(4)
C(51) C(4) C(61) C(8) -174.4(6)
C(61) C(4) C(51) N(1) -169.2(5)
C(61) C(4) C(51) C(5) 77.5(6)
C(61) C(4) C(51) C(47) -48.0(8)
C(51) C(4) C(72) C(17) 175.1(6)
C(72) C(4) C(51) N(1) 14.4(8)
C(72) C(4) C(51) C(5) -98.8(7)
C(72) C(4) C(51) C(47) 135.7(6)
C(61) C(4) C(72) C(17) -1.2(10)
C(72) C(4) C(61) C(8) 2.0(10)
C(38) C(5) C(46) C(29) -2.1(9)
C(46) C(5) C(38) S(1) -179.1(5)
C(46) C(5) C(38) C(68) 0.9(9)
C(38) C(5) C(51) N(1) 0.0(6)
C(38) C(5) C(51) C(4) 117.6(5)
C(38) C(5) C(51) C(47) -117.4(5)
C(51) C(5) C(38) S(1) 4.1(7)
C(51) C(5) C(38) C(68) -175.9(5)
C(46) C(5) C(51) N(1) -176.5(6)
C(46) C(5) C(51) C(4) -58.9(8)
C(46) C(5) C(51) C(47) 66.1(8)
C(51) C(5) C(46) C(29) 174.3(6)
C(28) C(6) C(74) C(58) 1.3(10)
C(74) C(6) C(28) C(76) -1.8(10)
C(26) C(7) C(48) C(73) 2.4(11)
C(48) C(7) C(26) F(3) 178.9(6)
C(48) C(7) C(26) C(12) -3.3(12)
C(15) C(8) C(61) C(4) -1.4(10)
C(61) C(8) C(15) C(17) 0.1(9)
C(13) C(9) C(23) N(4) -4.7(5)
C(13) C(9) C(23) C(16) -120.1(5)
C(13) C(9) C(23) C(39) 114.6(5)
C(23) C(9) C(13) S(4) 1.1(5)
C(23) C(9) C(13) C(35) -175.4(4)
C(13) C(9) C(30) C(59) -0.9(7)
C(30) C(9) C(13) S(4) 176.9(3)
C(30) C(9) C(13) C(35) 0.4(7)
C(23) C(9) C(30) C(59) 174.3(4)
C(30) C(9) C(23) N(4) 179.9(3)
C(30) C(9) C(23) C(16) 64.5(6)
C(30) C(9) C(23) C(39) -60.8(6)
C(50) C(10) C(60) C(70) -1.4(9)
C(60) C(10) C(50) C(27) 1.0(9)
C(50) C(10) C(75) N(2) -80.9(6)
C(50) C(10) C(75) C(32) 165.8(5)
C(50) C(10) C(75) C(73) 42.3(8)
C(75) C(10) C(50) C(27) 173.9(5)
C(60) C(10) C(75) N(2) 91.8(7)
C(60) C(10) C(75) C(32) -21.5(8)
C(60) C(10) C(75) C(73) -145.0(6)
C(75) C(10) C(60) C(70) -174.1(6)
S(3) C(11) C(58) C(2) -1.7(7)
S(3) C(11) C(58) C(74) -179.0(5)
S(3) C(11) C(76) C(28) 178.1(5)
C(58) C(11) C(76) C(28) 0.8(9)
C(76) C(11) C(58) C(2) 176.0(5)
C(76) C(11) C(58) C(74) -1.3(9)
C(26) C(12) C(71) C(73) 0.4(9)
C(71) C(12) C(26) F(3) 179.8(5)
C(71) C(12) C(26) C(7) 1.9(11)
S(4) C(13) C(35) C(34) -176.4(3)
C(9) C(13) C(35) C(34) -0.4(7)
F(1) C(14) C(18) C(33) -179.0(6)
F(1) C(14) C(53) C(66) 178.6(6)
C(18) C(14) C(53) C(66) -1.2(10)
C(53) C(14) C(18) C(33) 0.8(10)
C(8) C(15) C(17) C(72) 0.7(11)
C(1) C(16) C(23) N(4) 78.3(7)
C(1) C(16) C(23) C(9) -167.1(5)
C(1) C(16) C(23) C(39) -44.9(8)
C(1) C(16) C(25) C(69) -0.9(9)
C(23) C(16) C(25) C(69) 175.0(5)
C(25) C(16) C(23) N(4) -97.6(7)
C(25) C(16) C(23) C(9) 17.0(8)
C(25) C(16) C(23) C(39) 139.2(6)
C(15) C(17) C(72) C(4) -0.1(8)
C(14) C(18) C(33) C(20) 0.5(9)
C(22) C(19) C(67) C(39) 0.2(9)
C(67) C(19) C(22) C(56) -1.4(12)
C(2) C(20) C(33) C(18) 174.7(6)
C(2) C(20) C(66) C(53) -174.8(6)
C(33) C(20) C(66) C(53) 1.2(10)
C(66) C(20) C(33) C(18) -1.5(10)
C(24) C(21) C(54) F(4) 179.3(6)
C(24) C(21) C(54) C(57) -1.1(11)
C(54) C(21) C(24) C(47) -0.3(9)
C(19) C(22) C(56) C(42) 2.0(12)
N(4) C(23) C(39) C(42) -160.0(6)
N(4) C(23) C(39) C(67) 25.7(9)
C(9) C(23) C(39) C(42) 85.6(7)
C(9) C(23) C(39) C(67) -88.7(7)
C(16) C(23) C(39) C(42) -40.2(9)
C(16) C(23) C(39) C(67) 145.5(6)
C(21) C(24) C(47) C(43) 1.4(10)
C(21) C(24) C(47) C(51) 177.4(6)
C(16) C(25) C(69) C(49) 1.1(9)
C(44) C(27) C(50) C(10) 0.1(8)
C(50) C(27) C(44) C(70) -0.8(10)
C(6) C(28) C(76) C(11) 0.8(9)
C(37) C(29) C(46) C(5) 1.1(10)
C(46) C(29) C(37) C(68) 1.2(10)
C(9) C(30) C(59) C(34) 1.5(7)
C(2) C(31) C(52) C(64) -175.6(6)
C(2) C(31) C(55) C(65) 175.7(6)
C(52) C(31) C(55) C(65) 1.3(10)
C(55) C(31) C(52) C(64) -1.3(10)
C(3) C(32) C(62) S(2) -177.4(3)
C(3) C(32) C(62) C(45) -0.9(7)
C(3) C(32) C(75) N(2) -179.0(4)
C(3) C(32) C(75) C(10) -63.6(6)
C(3) C(32) C(75) C(73) 63.8(6)
C(62) C(32) C(75) N(2) 5.5(5)
C(62) C(32) C(75) C(10) 120.9(5)
C(62) C(32) C(75) C(73) -111.7(5)
C(75) C(32) C(62) S(2) -1.4(5)
C(75) C(32) C(62) C(45) 175.0(4)
C(35) C(34) C(59) C(30) -1.5(8)
C(59) C(34) C(35) C(13) 0.9(7)
C(3) C(36) C(40) C(45) -1.0(7)
C(29) C(37) C(68) C(38) -2.4(10)
S(1) C(38) C(68) C(37) -178.7(5)
C(5) C(38) C(68) C(37) 1.3(10)
C(23) C(39) C(42) C(56) -174.2(7)
C(23) C(39) C(67) C(19) 174.9(7)
C(42) C(39) C(67) C(19) 0.4(10)
C(67) C(39) C(42) C(56) 0.2(9)
C(36) C(40) C(45) C(62) 1.6(7)
C(1) C(41) C(49) F(2) -179.5(5)
C(1) C(41) C(49) C(69) 0.6(10)
C(39) C(42) C(56) C(22) -1.4(12)
C(47) C(43) C(57) C(54) -0.1(8)
C(57) C(43) C(47) C(24) -1.2(10)
C(57) C(43) C(47) C(51) -177.2(6)
C(27) C(44) C(70) C(60) 0.5(10)
C(40) C(45) C(62) S(2) 175.2(3)
C(40) C(45) C(62) C(32) -0.6(7)
C(24) C(47) C(51) N(1) -85.9(7)
C(24) C(47) C(51) C(4) 151.5(6)
C(24) C(47) C(51) C(5) 28.9(8)
C(43) C(47) C(51) N(1) 90.1(6)
C(43) C(47) C(51) C(4) -32.4(9)
C(43) C(47) C(51) C(5) -155.1(6)
C(7) C(48) C(73) C(71) -0.2(8)
C(7) C(48) C(73) C(75) 174.6(7)
F(2) C(49) C(69) C(25) 179.1(5)
C(41) C(49) C(69) C(25) -0.9(10)
C(31) C(52) C(64) C(63) 0.6(11)
C(14) C(53) C(66) C(20) 0.1(8)
F(4) C(54) C(57) C(43) -179.1(6)
C(21) C(54) C(57) C(43) 1.3(11)
C(31) C(55) C(65) C(63) -0.6(11)
C(2) C(58) C(74) C(6) -176.7(6)
C(11) C(58) C(74) C(6) 0.3(7)
C(10) C(60) C(70) C(44) 0.6(10)
C(64) C(63) C(65) C(55) -0.1(9)
C(65) C(63) C(64) C(52) 0.1(9)
C(12) C(71) C(73) C(48) -1.2(10)
C(12) C(71) C(73) C(75) -175.9(6)
C(48) C(73) C(75) N(2) 161.0(6)
C(48) C(73) C(75) C(10) 39.9(9)
C(48) C(73) C(75) C(32) -86.7(7)
C(71) C(73) C(75) N(2) -24.4(9)
C(71) C(73) C(75) C(10) -145.5(6)
C(71) C(73) C(75) C(32) 87.9(7)
